data_1571662
loop_
_publ_author_name
'Liu, Xin-Ran'
'Cui, Peng-Fei'
'Garc&#xed;a-Rodeja, Yago'
'Sol&#xe0;, Miquel'
'Jin, Guo-Xin'

_publ_section_title
;
 Formation and reactivity of a unique M&#x22ef;C-H interaction stabilized
 by carborane cages.
;
_journal_issue 24
_journal_name_full 'Chemical science'
_journal_page_first 9274
_journal_page_last 9280
_journal_paper_doi 10.1039/d4sc01158a
_journal_volume 15
_journal_year 2024
_chemical_formula_moiety 'C15 H39 B30 N3 S3, C H2 Cl2'
_chemical_formula_sum 'C17 H43 B30 Cl4 N3 S3'
_chemical_formula_weight 851.82
_space_group_crystal_system orthorhombic
_space_group_IT_number 61
_space_group_name_Hall '-P 2ac 2ab'
_space_group_name_H-M_alt 'P b c a'
_atom_sites_solution_hydrogens mixed
_audit_creation_date 2023-10-11
_audit_creation_method
;
Olex2 1.2-beta
(compiled 2015.09.30 svn.r3233 for OlexSys, GUI svn.r5103)
;
_audit_update_record
;
2023-10-25 deposited with the CCDC.	2024-05-16 downloaded from the CCDC.
;
_cell_angle_alpha 90
_cell_angle_beta 90
_cell_angle_gamma 90
_cell_formula_units_Z 8
_cell_length_a 10.9098(9)
_cell_length_b 25.502(2)
_cell_length_c 31.388(3)
_cell_measurement_reflns_used 9965
_cell_measurement_temperature 193(2)
_cell_measurement_theta_max 55.90
_cell_measurement_theta_min 3.25
_cell_volume 8732.8(13)
_computing_molecular_graphics 'Olex2 (Dolomanov et al., 2009)'
_computing_publication_material 'Olex2 (Dolomanov et al., 2009)'
_computing_structure_refinement 'ShelXL (Sheldrick, 2015)'
_computing_structure_solution 'ShelXT (Sheldrick, 2015)'
_diffrn_ambient_temperature 193.0
_diffrn_measured_fraction_theta_full 0.991
_diffrn_measured_fraction_theta_max 0.991
_diffrn_measurement_device_type 'Bruker APEX-II CCD'
_diffrn_measurement_method '\f and \w scans'
_diffrn_radiation_type GaK\a
_diffrn_radiation_wavelength 1.34139
_diffrn_reflns_av_R_equivalents 0.1447
_diffrn_reflns_av_unetI/netI 0.1490
_diffrn_reflns_Laue_measured_fraction_full 0.991
_diffrn_reflns_Laue_measured_fraction_max 0.991
_diffrn_reflns_limit_h_max 12
_diffrn_reflns_limit_h_min -13
_diffrn_reflns_limit_k_max 30
_diffrn_reflns_limit_k_min -30
_diffrn_reflns_limit_l_max 37
_diffrn_reflns_limit_l_min -37
_diffrn_reflns_number 32746
_diffrn_reflns_point_group_measured_fraction_full 0.991
_diffrn_reflns_point_group_measured_fraction_max 0.991
_diffrn_reflns_theta_full 53.499
_diffrn_reflns_theta_max 53.499
_diffrn_reflns_theta_min 3.255
_exptl_absorpt_coefficient_mu 2.586
_exptl_absorpt_correction_T_max 0.7510
_exptl_absorpt_correction_T_min 0.4735
_exptl_absorpt_correction_type multi-scan
_exptl_absorpt_process_details
;
SADABS-2016/2 (Bruker,2016/2) was used for absorption correction.
wR2(int) was 0.1836 before and 0.1002 after correction.
The Ratio of minimum to maximum transmission is 0.6305.
The \l/2 correction factor is Not present.
;
_exptl_crystal_colour yellow
_exptl_crystal_density_diffrn 1.296
_exptl_crystal_description block
_exptl_crystal_F_000 3456
_exptl_crystal_size_max 0.33
_exptl_crystal_size_mid 0.28
_exptl_crystal_size_min 0.12
_refine_diff_density_max 1.386
_refine_diff_density_min -0.570
_refine_diff_density_rms 0.105
_refine_ls_extinction_method none
_refine_ls_goodness_of_fit_ref 1.053
_refine_ls_hydrogen_treatment mixed
_refine_ls_matrix_type full
_refine_ls_number_parameters 639
_refine_ls_number_reflns 7801
_refine_ls_number_restraints 212
_refine_ls_restrained_S_all 1.046
_refine_ls_R_factor_all 0.2144
_refine_ls_R_factor_gt 0.1440
_refine_ls_shift/su_max 0.001
_refine_ls_shift/su_mean 0.000
_refine_ls_structure_factor_coef Fsqd
_refine_ls_weighting_details 'w=1/[\s^2^(Fo^2^)+(0.1739P)^2^+62.8878P] where P=(Fo^2^+2Fc^2^)/3'
_refine_ls_weighting_scheme calc
_refine_ls_wR_factor_gt 0.3770
_refine_ls_wR_factor_ref 0.4114
_reflns_Friedel_coverage 0.000
_reflns_number_gt 4023
_reflns_number_total 7801
_reflns_threshold_expression 'I > 2\s(I)'
_cod_data_source_file d4sc01158a2.cif
_cod_data_source_block platon_sq
_cod_depositor_comments 'Adding full bibliography for 1571656--1571663.cif.'
_cod_original_cell_volume 8732.6(12)
_cod_database_code 1571662
_shelx_space_group_comment
;
The symmetry employed for this shelxl refinement is uniquely defined
by the following loop, which should always be used as a source of
symmetry information in preference to the above space-group names.
They are only intended as comments.
;
_shelx_estimated_absorpt_t_max 0.747
_shelx_estimated_absorpt_t_min 0.482
_olex2_refinement_description
;
1. Fixed Uiso
 At 1.2 times of:
  All B(H) groups, All C(H) groups, All C(H,H) groups
2. Restrained distances
 C2-H2A = C10-H10A = C12-H12A
 1.04 with sigma of 0.05
 N2-H2 = N3-H3A
 0.88 with sigma of 0.02
 C13-Cl2
 1.74 with sigma of 0.03
 B27'-C12
 1.71 with sigma of 0.02
 C11-B23 = C11-B24 = C12-B31 = B31'-C12 = B26'-C12
 1.71 with sigma of 0.02
 B26-B31 = B27-B31 = B32'-B31' = B32'-B27'
 1.76 with sigma of 0.02
 B32-B29 = B32-B31 = B23-B28 = B28-B24 = B24-B29
 1.76 with sigma of 0.02
 B26'-B30' = B31'-B26' = B27-B28 = B28-B29 = B32-B27
 1.76 with sigma of 0.02
 B32'-B28' = B32'-B29' = B23'-B27' = B25'-B30'
 1.76 with sigma of 0.02
 B27'-B28' = B29'-B30' = B30'-B31' = B31'-B27'
 1.76 with sigma of 0.02
3. Restrained planarity
 B27', B28', B29', B30', B31'
 with sigma of 0.02
 B27, B28, B29, B30, B31
 with sigma of 0.02
4. Uiso/Uaniso restraints and constraints
B27 \\sim B27': within 2A with sigma of 0.02 and sigma for terminal atoms of
0.05
Uanis(B29) \\sim Ueq, Uanis(B30') \\sim Ueq: with sigma of 0.01 and sigma for
terminal atoms of 0.02
Uanis(B31') \\sim Ueq, Uanis(B32') \\sim Ueq, Uanis(C13) \\sim Ueq, Uanis(Cl2)
\\sim Ueq, Uanis(C13') \\sim Ueq, Uanis(Cl2') \\sim Ueq: with sigma of 0.02 and
sigma for terminal atoms of 0.04
Uanis(C6') \\sim Ueq, Uanis(S3') \\sim Ueq, Uanis(B23') \\sim Ueq, Uanis(B24')
\\sim Ueq, Uanis(B25') \\sim Ueq, Uanis(B26') \\sim Ueq, Uanis(B27') \\sim Ueq,
Uanis(B28') \\sim Ueq, Uanis(B29') \\sim Ueq: with sigma of 0.02 and sigma for
terminal atoms of 0.04
Uanis(C6) \\sim Ueq, Uanis(S3) \\sim Ueq, Uanis(B23) \\sim Ueq, Uanis(B24)
\\sim Ueq, Uanis(B25) \\sim Ueq, Uanis(B26) \\sim Ueq, Uanis(B27) \\sim Ueq,
Uanis(B28) \\sim Ueq, Uanis(B30) \\sim Ueq, Uanis(B31) \\sim Ueq, Uanis(B32)
\\sim Ueq: with sigma of 0.02 and sigma for terminal atoms of 0.04
5. Others
 Sof(S3')=Sof(C6')=Sof(B23')=Sof(H23')=Sof(B24')=Sof(H24')=Sof(B25')=Sof(H25')=
 Sof(B26')=Sof(H26')=Sof(B27')=Sof(H27')=Sof(B28')=Sof(H28')=Sof(B29')=
 Sof(H29')=Sof(B30')=Sof(H30')=Sof(B31')=Sof(H31')=Sof(B32')=Sof(H32')=1-FVAR(1)
 Sof(S3)=Sof(C6)=Sof(B23)=Sof(H23)=Sof(B24)=Sof(H24)=Sof(B25)=Sof(H25)=
 Sof(B26)=Sof(H26)=Sof(B27)=Sof(H27)=Sof(B28)=Sof(H28)=Sof(B29)=Sof(H29)=
 Sof(B30)=Sof(H30)=Sof(B31)=Sof(H31)=Sof(B32)=Sof(H32)=FVAR(1)
 Sof(C13')=Sof(H13C)=Sof(H13D)=Sof(Cl2')=1-FVAR(2)
 Sof(C13)=Sof(H13A)=Sof(H13B)=Sof(Cl2)=FVAR(2)
6.a Secondary CH2 refined with riding coordinates:
 C13(H13A,H13B), C13'(H13C,H13D)
6.b Aromatic/amide H refined with riding coordinates:
 C18(H18), C14(H14), C16(H16)
6.c Boron cage BH refined with riding coordinates:
 B3(H3), B4(H4), B5(H5), B6(H6), B7(H7), B8(H8), B9(H9), B10(H10), B11(H11),
 B12(H12), B13(H13), B14(H14A), B15(H15), B16(H16A), B17(H17), B18(H18A),
 B19(H19), B20(H20), B21(H21), B22(H22), B23(H23), B24(H24), B25(H25), B26(H26),
  B27(H27), B28(H28), B29(H29), B30(H30), B31(H31), B32(H32), B23'(H23'),
 B24'(H24'), B25'(H25'), B26'(H26'), B27'(H27'), B28'(H28'), B29'(H29'),
 B30'(H30'), B31'(H31'), B32'(H32')
;
_shelx_shelxl_version_number 2019/2
_olex2_submission_special_instructions 'No special instructions were received'

loop_
_space_group_symop_operation_xyz
'x, y, z'
'-x+1/2, -y, z+1/2'
'-x, y+1/2, -z+1/2'
'x+1/2, -y+1/2, -z'
'-x, -y, -z'
'x-1/2, y, -z-1/2'
'x, -y-1/2, z-1/2'
'-x-1/2, y-1/2, z'

loop_
_atom_site_label
_atom_site_type_symbol
_atom_site_fract_x
_atom_site_fract_y
_atom_site_fract_z
_atom_site_U_iso_or_equiv
_atom_site_adp_type
_atom_site_occupancy
_atom_site_site_symmetry_order
_atom_site_calc_flag
_atom_site_refinement_flags_posn
_atom_site_refinement_flags_adp
_atom_site_refinement_flags_occupancy
_atom_site_disorder_assembly
_atom_site_disorder_group
S1 S 0.8321(2) 0.21974(11) 0.79022(7) 0.0508(7) Uani 1 1 d . . . . .
S2 S 0.9746(2) 0.35028(10) 0.72653(10) 0.0621(8) Uani 1 1 d . . . . .
N1 N 0.6132(7) 0.2227(3) 0.7543(2) 0.0324(15) Uani 1 1 d . . . . .
H1 H 0.530(12) 0.209(4) 0.757(4) 0.09(4) Uiso 1 1 d . . . . .
N2 N 0.7835(6) 0.3720(2) 0.67866(19) 0.0317(15) Uani 1 1 d D . . . .
H2 H 0.744(6) 0.3992(19) 0.669(2) 0.03(2) Uiso 1 1 d D . . . .
C18 C 0.6301(7) 0.2226(3) 0.6782(2) 0.0305(17) Uani 1 1 d . . . . .
H18 H 0.597156 0.188158 0.677863 0.037 Uiso 1 1 calc R . . . .
C14 C 0.7050(7) 0.2966(3) 0.7174(2) 0.0307(18) Uani 1 1 d . . . . .
H14 H 0.722032 0.313127 0.743818 0.037 Uiso 1 1 calc R . . . .
C16 C 0.7105(7) 0.2970(3) 0.6403(2) 0.0333(18) Uani 1 1 d . . . . .
H16 H 0.730738 0.313927 0.614228 0.040 Uiso 1 1 calc R . . . .
C1 C 0.6126(7) 0.1825(3) 0.8223(2) 0.0323(18) Uani 1 1 d . . . . .
C2 C 0.6913(9) 0.1616(4) 0.8626(3) 0.044(2) Uani 1 1 d D . . . .
H2A H 0.781(5) 0.170(3) 0.861(2) 0.04(2) Uiso 1 1 d D . . . .
B3 B 0.6033(10) 0.2168(5) 0.8691(3) 0.045(3) Uani 1 1 d . . . . .
H3 H 0.638705 0.257460 0.874402 0.054 Uiso 1 1 calc R . . . .
B4 B 0.4708(9) 0.2027(4) 0.8374(3) 0.034(2) Uani 1 1 d . . . . .
H4 H 0.416878 0.234851 0.821873 0.041 Uiso 1 1 calc R . . . .
B5 B 0.4941(9) 0.1414(4) 0.8114(3) 0.038(2) Uani 1 1 d . . . . .
H5 H 0.456150 0.133550 0.778872 0.046 Uiso 1 1 calc R . . . .
B6 B 0.6386(10) 0.1160(4) 0.8263(3) 0.041(2) Uani 1 1 d . . . . .
H6 H 0.695842 0.091949 0.804116 0.049 Uiso 1 1 calc R . . . .
B7 B 0.6117(11) 0.1665(6) 0.9085(3) 0.062(4) Uani 1 1 d . . . . .
H7 H 0.651497 0.174586 0.940739 0.074 Uiso 1 1 calc R . . . .
B8 B 0.4671(11) 0.1914(5) 0.8926(3) 0.051(3) Uani 1 1 d . . . . .
H8 H 0.409871 0.216250 0.914299 0.061 Uiso 1 1 calc R . . . .
B9 B 0.4024(10) 0.1453(4) 0.8580(3) 0.043(3) Uani 1 1 d . . . . .
H9 H 0.300703 0.139422 0.856655 0.052 Uiso 1 1 calc R . . . .
B10 B 0.5018(11) 0.0919(4) 0.8514(4) 0.055(3) Uani 1 1 d . . . . .
H10 H 0.467719 0.051003 0.846003 0.066 Uiso 1 1 calc R . . . .
B11 B 0.6370(11) 0.1062(5) 0.8825(3) 0.060(3) Uani 1 1 d . . . . .
H11 H 0.695127 0.075021 0.897483 0.072 Uiso 1 1 calc R . . . .
B12 B 0.4866(12) 0.1232(5) 0.9008(4) 0.063(4) Uani 1 1 d . . . . .
H12 H 0.442054 0.102410 0.928103 0.076 Uiso 1 1 calc R . . . .
B13 B 1.0419(12) 0.4540(4) 0.6560(4) 0.065(4) Uani 1 1 d . . . . .
H13 H 1.095368 0.422163 0.639971 0.078 Uiso 1 1 calc R . . . .
B14 B 0.8949(13) 0.4711(4) 0.6392(3) 0.053(3) Uani 1 1 d . . . . .
H14A H 0.849484 0.450505 0.611909 0.064 Uiso 1 1 calc R . . . .
B15 B 0.8126(10) 0.4925(4) 0.6838(3) 0.042(2) Uani 1 1 d . . . . .
H15 H 0.711187 0.486105 0.685886 0.050 Uiso 1 1 calc R . . . .
B16 B 0.9089(12) 0.4885(4) 0.7293(3) 0.050(3) Uani 1 1 d . . . . .
H16A H 0.873676 0.479419 0.761992 0.060 Uiso 1 1 calc R . . . .
B17 B 1.1130(12) 0.5087(5) 0.6774(6) 0.081(5) Uani 1 1 d . . . . .
H17 H 1.215006 0.513300 0.675571 0.097 Uiso 1 1 calc R . . . .
B18 B 1.0171(15) 0.5156(4) 0.6323(5) 0.077(5) Uani 1 1 d . . . . .
H18A H 1.053425 0.525872 0.599984 0.093 Uiso 1 1 calc R . . . .
B19 B 0.8780(12) 0.5387(4) 0.6495(3) 0.049(3) Uani 1 1 d . . . . .
H19 H 0.820687 0.564322 0.628442 0.059 Uiso 1 1 calc R . . . .
B20 B 0.8819(11) 0.5486(4) 0.7050(3) 0.049(3) Uani 1 1 d . . . . .
H20 H 0.827424 0.580183 0.721098 0.058 Uiso 1 1 calc R . . . .
B21 B 1.0313(14) 0.5298(4) 0.7222(5) 0.072(4) Uani 1 1 d . . . . .
H21 H 1.078525 0.548650 0.749870 0.087 Uiso 1 1 calc R . . . .
B22 B 1.0107(12) 0.5615(4) 0.6726(4) 0.058(3) Uani 1 1 d . . . . .
H22 H 1.043659 0.602619 0.667323 0.069 Uiso 1 1 calc R . . . .
C17 C 0.6578(7) 0.2486(3) 0.6403(2) 0.0297(17) Uani 1 1 d . . . . .
C4 C 0.6847(7) 0.2091(3) 0.7865(2) 0.0267(17) Uani 1 1 d . . . . .
C5 C 0.8864(8) 0.3876(3) 0.6968(3) 0.0344(19) Uani 1 1 d . . . . .
C19 C 0.6517(7) 0.2482(3) 0.7161(2) 0.0291(17) Uani 1 1 d . . . . .
C15 C 0.7339(7) 0.3211(3) 0.6790(2) 0.0306(18) Uani 1 1 d . . . . .
C9 C 0.9165(7) 0.4438(3) 0.6878(2) 0.0266(17) Uani 1 1 d . . . . .
C10 C 1.0419(9) 0.4666(3) 0.7095(4) 0.055(3) Uani 1 1 d D . . . .
H10A H 1.105(12) 0.442(5) 0.724(5) 0.16(7) Uiso 1 1 d D . . . .
N3 N 0.6398(7) 0.2193(3) 0.6020(2) 0.0370(17) Uani 1 1 d D . . . .
H3A H 0.684(7) 0.191(2) 0.602(3) 0.05(3) Uiso 1 1 d D . . . .
C11 C 0.5741(8) 0.1875(3) 0.5368(2) 0.037(2) Uani 1 1 d D . . . .
C12 C 0.6504(10) 0.1300(4) 0.5378(3) 0.061(3) Uani 1 1 d D . . . .
H12A H 0.706(10) 0.124(5) 0.565(3) 0.10(4) Uiso 1 1 d D . . . .
S3 S 0.4277(5) 0.2516(2) 0.58501(16) 0.0561(18) Uani 0.493(7) 1 d . U P A 1
C6 C 0.5510(18) 0.2181(7) 0.5758(6) 0.034(4) Uani 0.493(7) 1 d . U P A 1
B23 B 0.492(2) 0.1288(8) 0.5361(6) 0.040(6) Uani 0.493(7) 1 d D U P A 1
H23 H 0.432537 0.114957 0.562882 0.048 Uiso 0.493(7) 1 calc R . P A 1
B24 B 0.4579(16) 0.1817(7) 0.5031(5) 0.025(4) Uani 0.493(7) 1 d D U P A 1
H24 H 0.370722 0.203932 0.508604 0.029 Uiso 0.493(7) 1 calc R . P A 1
B25 B 0.580(3) 0.2150(10) 0.4877(6) 0.041(5) Uani 0.493(7) 1 d . U P A 1
H25 H 0.577610 0.258401 0.482206 0.050 Uiso 0.493(7) 1 calc R . P A 1
B26 B 0.7133(19) 0.1817(7) 0.5113(7) 0.037(5) Uani 0.493(7) 1 d D U P A 1
H26 H 0.799278 0.202058 0.521652 0.044 Uiso 0.493(7) 1 calc R . P A 1
B27 B 0.5798(18) 0.0854(8) 0.5047(6) 0.052(6) Uani 0.493(7) 1 d D U P A 1
H27 H 0.577821 0.042056 0.510428 0.063 Uiso 0.493(7) 1 calc R . P A 1
B28 B 0.454(2) 0.1182(7) 0.4817(5) 0.059(7) Uani 0.493(7) 1 d D U P A 1
H28 H 0.369160 0.096751 0.472129 0.070 Uiso 0.493(7) 1 calc R . P A 1
B29 B 0.5098(19) 0.1717(7) 0.4518(5) 0.042(5) Uani 0.493(7) 1 d D U P A 1
H29 H 0.460766 0.185373 0.422464 0.050 Uiso 0.493(7) 1 calc R . P A 1
B30 B 0.669(3) 0.1715(9) 0.4565(5) 0.057(6) Uani 0.493(7) 1 d . U P A 1
H30 H 0.727466 0.186248 0.429740 0.069 Uiso 0.493(7) 1 calc R . P A 1
B31 B 0.7160(17) 0.1188(8) 0.4890(5) 0.052(6) Uani 0.493(7) 1 d D U P A 1
H31 H 0.804967 0.097581 0.484376 0.062 Uiso 0.493(7) 1 calc R . P A 1
B32 B 0.594(2) 0.1137(8) 0.4533(6) 0.062(7) Uani 0.493(7) 1 d D U P A 1
H32 H 0.603498 0.088778 0.424078 0.075 Uiso 0.493(7) 1 calc R . P A 1
S3' S 0.6086(8) 0.2954(2) 0.54383(16) 0.084(3) Uani 0.507(7) 1 d . U P A 2
C6' C 0.602(2) 0.2358(7) 0.5630(7) 0.044(5) Uani 0.507(7) 1 d . U P A 2
B23' B 0.495(3) 0.1360(8) 0.5558(7) 0.044(6) Uani 0.507(7) 1 d D U P A 2
H23' H 0.469330 0.130599 0.590052 0.053 Uiso 0.507(7) 1 calc R . P A 2
B24' B 0.416(3) 0.1833(10) 0.5234(8) 0.053(6) Uani 0.507(7) 1 d . U P A 2
H24' H 0.343557 0.209638 0.536543 0.063 Uiso 0.507(7) 1 calc R . P A 2
B25' B 0.509(3) 0.2036(10) 0.4892(7) 0.045(6) Uani 0.507(7) 1 d D U P A 2
H25' H 0.494375 0.245181 0.478770 0.054 Uiso 0.507(7) 1 calc R . P A 2
B26' B 0.658(3) 0.1761(8) 0.4965(6) 0.078(9) Uani 0.507(7) 1 d D U P A 2
H26' H 0.744048 0.198788 0.490411 0.094 Uiso 0.507(7) 1 calc R . P A 2
B27' B 0.5398(16) 0.0847(7) 0.5217(5) 0.051(6) Uani 0.507(7) 1 d D U P A 2
H27' H 0.546252 0.043363 0.533540 0.061 Uiso 0.507(7) 1 calc R . P A 2
B28' B 0.3956(19) 0.1153(9) 0.5134(8) 0.081(8) Uani 0.507(7) 1 d D U P A 2
H28' H 0.306775 0.094834 0.519954 0.097 Uiso 0.507(7) 1 calc R . P A 2
B29' B 0.408(2) 0.1587(9) 0.4715(8) 0.087(9) Uani 0.507(7) 1 d D U P A 2
H29' H 0.330419 0.167333 0.449334 0.105 Uiso 0.507(7) 1 calc R . P A 2
B30' B 0.561(2) 0.1550(9) 0.4537(7) 0.072(9) Uani 0.507(7) 1 d D U P A 2
H30' H 0.586195 0.162250 0.419600 0.086 Uiso 0.507(7) 1 calc R . P A 2
B31' B 0.642(2) 0.1095(8) 0.4847(5) 0.086(10) Uani 0.507(7) 1 d D U P A 2
H31' H 0.717881 0.085661 0.470798 0.103 Uiso 0.507(7) 1 calc R . P A 2
B32' B 0.487(2) 0.0985(9) 0.4700(6) 0.069(8) Uani 0.507(7) 1 d D U P A 2
H32' H 0.459768 0.066795 0.447106 0.083 Uiso 0.507(7) 1 calc R . P A 2
Cl1 Cl 0.4902(4) 0.42237(18) 0.65716(15) 0.1222(15) Uani 1 1 d . . . . .
C13 C 0.4238(17) 0.3678(10) 0.6618(9) 0.082(7) Uani 0.570(11) 1 d D U P B 1
H13A H 0.468509 0.348048 0.684015 0.098 Uiso 0.570(11) 1 calc R . P B 1
H13B H 0.436953 0.348779 0.634641 0.098 Uiso 0.570(11) 1 calc R . P B 1
Cl2 Cl 0.2719(5) 0.3626(2) 0.6734(2) 0.086(3) Uani 0.570(11) 1 d D U P B 1
C13' C 0.396(3) 0.3845(12) 0.6263(12) 0.092(10) Uani 0.430(11) 1 d . U P B 2
H13C H 0.319991 0.403901 0.618844 0.111 Uiso 0.430(11) 1 calc R . P B 2
H13D H 0.437478 0.373960 0.599618 0.111 Uiso 0.430(11) 1 calc R . P B 2
Cl2' Cl 0.3619(12) 0.3312(6) 0.6561(4) 0.135(6) Uani 0.430(11) 1 d . U P B 2

loop_
_atom_site_aniso_label
_atom_site_aniso_U_11
_atom_site_aniso_U_22
_atom_site_aniso_U_33
_atom_site_aniso_U_23
_atom_site_aniso_U_13
_atom_site_aniso_U_12
S1 0.0267(11) 0.0846(18) 0.0412(12) 0.0107(12) -0.0009(10) 0.0011(12)
S2 0.0497(15) 0.0450(13) 0.092(2) 0.0283(13) -0.0253(14) -0.0077(12)
N1 0.036(4) 0.036(3) 0.025(3) 0.000(3) 0.002(3) -0.002(3)
N2 0.039(4) 0.030(4) 0.027(3) 0.005(3) -0.006(3) -0.005(3)
C18 0.030(4) 0.035(4) 0.026(4) 0.002(3) 0.002(3) -0.003(4)
C14 0.025(4) 0.035(4) 0.032(4) -0.007(3) 0.000(3) 0.002(3)
C16 0.027(4) 0.039(5) 0.033(4) 0.004(3) -0.001(3) -0.003(4)
C1 0.026(4) 0.036(4) 0.034(4) 0.004(3) 0.001(3) 0.006(4)
C2 0.037(5) 0.065(6) 0.028(4) 0.008(4) 0.002(4) 0.016(5)
B3 0.045(6) 0.066(7) 0.024(5) -0.006(5) 0.002(4) 0.007(6)
B4 0.035(5) 0.038(5) 0.029(5) -0.003(4) 0.006(4) 0.005(4)
B5 0.041(6) 0.034(5) 0.040(5) 0.004(4) 0.005(4) 0.000(4)
B6 0.046(6) 0.039(5) 0.038(5) 0.011(4) 0.009(5) 0.010(5)
B7 0.050(7) 0.106(10) 0.028(5) 0.018(6) 0.012(5) 0.031(7)
B8 0.054(7) 0.066(7) 0.032(5) 0.005(5) 0.013(5) 0.020(6)
B9 0.041(6) 0.045(6) 0.044(6) 0.010(5) 0.019(5) 0.009(5)
B10 0.065(8) 0.044(6) 0.058(7) 0.025(5) 0.024(6) 0.016(6)
B11 0.059(7) 0.082(8) 0.040(6) 0.029(6) 0.011(5) 0.029(7)
B12 0.062(8) 0.075(8) 0.052(7) 0.036(6) 0.016(6) 0.021(7)
B13 0.074(9) 0.030(5) 0.093(9) 0.005(6) 0.058(8) 0.002(6)
B14 0.098(10) 0.035(5) 0.027(5) 0.012(4) -0.007(6) -0.004(6)
B15 0.038(6) 0.035(5) 0.053(6) 0.006(5) -0.004(5) 0.005(5)
B16 0.081(8) 0.035(5) 0.036(5) -0.007(4) 0.003(5) 0.012(6)
B17 0.039(7) 0.034(6) 0.170(16) 0.007(8) 0.016(9) -0.002(6)
B18 0.110(12) 0.037(6) 0.084(9) 0.007(6) 0.056(9) -0.013(7)
B19 0.070(8) 0.037(5) 0.040(6) 0.007(5) 0.000(5) -0.004(6)
B20 0.066(8) 0.031(5) 0.049(6) -0.009(5) 0.004(6) 0.017(5)
B21 0.094(11) 0.034(6) 0.089(10) -0.006(6) -0.041(8) -0.001(7)
B22 0.067(8) 0.029(5) 0.077(8) 0.001(5) 0.002(6) -0.005(5)
C17 0.029(4) 0.037(4) 0.023(4) -0.002(3) 0.001(3) 0.002(4)
C4 0.022(4) 0.032(4) 0.026(4) -0.007(3) 0.000(3) 0.000(3)
C5 0.034(5) 0.029(4) 0.040(5) 0.004(3) 0.008(4) 0.003(4)
C19 0.026(4) 0.039(4) 0.023(4) 0.001(3) 0.003(3) -0.001(3)
C15 0.034(5) 0.030(4) 0.028(4) 0.007(3) -0.003(3) 0.004(4)
C9 0.031(4) 0.024(4) 0.024(4) -0.001(3) 0.000(3) -0.001(3)
C10 0.040(6) 0.033(5) 0.091(8) -0.004(5) -0.018(5) -0.004(4)
N3 0.052(5) 0.036(4) 0.022(3) -0.005(3) -0.010(3) 0.008(4)
C11 0.049(5) 0.037(4) 0.025(4) 0.001(3) -0.010(4) -0.007(4)
C12 0.069(7) 0.054(6) 0.061(7) -0.008(5) 0.001(6) -0.001(6)
S3 0.042(3) 0.075(4) 0.052(3) -0.007(2) -0.008(2) 0.015(3)
C6 0.033(10) 0.034(9) 0.037(9) 0.017(7) 0.007(8) -0.001(8)
B23 0.038(11) 0.042(11) 0.041(13) 0.005(11) -0.005(11) -0.002(9)
B24 0.021(10) 0.043(10) 0.009(9) -0.002(8) -0.002(8) -0.011(9)
B25 0.050(12) 0.056(12) 0.017(9) 0.016(8) -0.006(9) -0.004(11)
B26 0.020(10) 0.047(11) 0.043(11) 0.001(9) 0.002(8) -0.010(9)
B27 0.057(12) 0.046(9) 0.053(12) -0.014(10) 0.017(10) -0.017(10)
B28 0.055(13) 0.062(14) 0.058(14) -0.022(12) 0.010(11) -0.003(12)
B29 0.042(9) 0.056(9) 0.028(8) 0.000(7) -0.019(7) 0.008(8)
B30 0.074(14) 0.079(14) 0.019(9) 0.005(9) 0.004(9) 0.014(12)
B31 0.046(12) 0.069(13) 0.040(11) -0.011(10) -0.009(10) 0.002(11)
B32 0.070(14) 0.065(13) 0.053(12) -0.022(11) -0.008(11) 0.022(12)
S3' 0.166(7) 0.049(3) 0.036(3) 0.014(2) -0.029(3) -0.024(4)
C6' 0.050(11) 0.034(9) 0.048(11) -0.015(8) -0.012(9) 0.004(9)
B23' 0.058(13) 0.041(11) 0.033(12) 0.016(10) -0.003(11) -0.007(10)
B24' 0.053(13) 0.063(13) 0.041(12) 0.010(11) -0.024(11) -0.009(11)
B25' 0.054(14) 0.049(12) 0.032(11) 0.004(9) -0.001(11) -0.009(11)
B26' 0.074(16) 0.075(15) 0.085(17) -0.018(13) 0.033(14) -0.039(14)
B27' 0.045(11) 0.052(10) 0.056(12) 0.005(10) 0.016(10) -0.016(10)
B28' 0.082(16) 0.073(14) 0.089(16) 0.004(13) -0.012(14) -0.008(13)
B29' 0.105(18) 0.092(16) 0.065(14) 0.017(13) -0.017(14) -0.003(15)
B30' 0.085(12) 0.077(12) 0.055(11) 0.002(9) -0.009(9) -0.004(9)
B31' 0.086(17) 0.089(16) 0.082(16) -0.025(14) 0.030(15) 0.016(15)
B32' 0.095(17) 0.071(15) 0.042(12) -0.030(11) 0.006(12) 0.003(13)
Cl1 0.107(3) 0.120(3) 0.140(4) -0.015(3) 0.008(3) -0.005(3)
C13 0.058(12) 0.091(14) 0.096(14) -0.007(12) -0.003(11) -0.025(11)
Cl2 0.062(4) 0.084(4) 0.113(5) 0.009(3) -0.001(3) 0.014(3)
C13' 0.101(17) 0.076(15) 0.100(17) -0.018(14) -0.013(15) 0.006(14)
Cl2' 0.127(10) 0.161(11) 0.118(8) 0.034(8) 0.004(7) 0.008(9)

loop_
_atom_type_symbol
_atom_type_description
_atom_type_scat_dispersion_real
_atom_type_scat_dispersion_imag
_atom_type_scat_source
C C 0.0150 0.0070 'International Tables Vol C Tables 4.2.6.8 and 6.1.1.4'
H H 0.0000 0.0000 'International Tables Vol C Tables 4.2.6.8 and 6.1.1.4'
B B 0.0070 0.0030 'International Tables Vol C Tables 4.2.6.8 and 6.1.1.4'
N N 0.0250 0.0140 'International Tables Vol C Tables 4.2.6.8 and 6.1.1.4'
S S 0.2920 0.4250 'International Tables Vol C Tables 4.2.6.8 and 6.1.1.4'
Cl Cl 0.3290 0.5400 'International Tables Vol C Tables 4.2.6.8 and 6.1.1.4'

loop_
_geom_angle_atom_site_label_1
_geom_angle_atom_site_label_2
_geom_angle_atom_site_label_3
_geom_angle
_geom_angle_site_symmetry_1
_geom_angle_site_symmetry_3
_geom_angle_publ_flag
C4 N1 H1 113(7) . . ?
C4 N1 C19 126.0(7) . . ?
C19 N1 H1 121(7) . . ?
C5 N2 H2 109(5) . . ?
C5 N2 C15 127.1(7) . . ?
C15 N2 H2 123(5) . . ?
C17 C18 H18 120.8 . . ?
C19 C18 H18 120.8 . . ?
C19 C18 C17 118.4(7) . . ?
C19 C14 H14 120.8 . . ?
C19 C14 C15 118.4(7) . . ?
C15 C14 H14 120.8 . . ?
C17 C16 H16 120.7 . . ?
C17 C16 C15 118.7(7) . . ?
C15 C16 H16 120.7 . . ?
C2 C1 B3 61.9(6) . . ?
C2 C1 B4 111.4(6) . . ?
C2 C1 B5 110.9(7) . . ?
C2 C1 B6 62.1(6) . . ?
B3 C1 B6 116.6(7) . . ?
B4 C1 B3 63.4(5) . . ?
B4 C1 B5 63.3(5) . . ?
B4 C1 B6 115.3(7) . . ?
B5 C1 B3 116.2(7) . . ?
B5 C1 B6 62.2(6) . . ?
C4 C1 C2 116.6(7) . . ?
C4 C1 B3 115.7(7) . . ?
C4 C1 B4 122.6(6) . . ?
C4 C1 B5 121.2(6) . . ?
C4 C1 B6 114.0(6) . . ?
C1 C2 H2A 113(5) . . ?
C1 C2 B3 61.7(5) . . ?
C1 C2 B6 61.9(5) . . ?
C1 C2 B7 111.8(7) . . ?
C1 C2 B11 112.7(8) . . ?
B3 C2 H2A 112(5) . . ?
B3 C2 B6 116.4(7) . . ?
B6 C2 H2A 115(5) . . ?
B7 C2 H2A 123(5) . . ?
B7 C2 B3 63.3(6) . . ?
B7 C2 B6 116.2(8) . . ?
B11 C2 H2A 124(5) . . ?
B11 C2 B3 117.1(8) . . ?
B11 C2 B6 63.6(6) . . ?
B11 C2 B7 63.7(7) . . ?
C1 B3 C2 56.4(5) . . ?
C1 B3 H3 125.5 . . ?
C1 B3 B4 58.0(5) . . ?
C1 B3 B7 103.0(8) . . ?
C1 B3 B8 102.7(8) . . ?
C2 B3 H3 125.8 . . ?
C2 B3 B4 102.8(7) . . ?
C2 B3 B7 57.6(6) . . ?
C2 B3 B8 102.6(8) . . ?
B4 B3 H3 123.1 . . ?
B7 B3 H3 122.9 . . ?
B7 B3 B4 106.4(8) . . ?
B8 B3 H3 124.2 . . ?
B8 B3 B4 59.0(6) . . ?
B8 B3 B7 59.6(6) . . ?
C1 B4 B3 58.7(5) . . ?
C1 B4 H4 125.4 . . ?
C1 B4 B5 58.4(5) . . ?
C1 B4 B8 104.3(7) . . ?
C1 B4 B9 103.6(6) . . ?
B3 B4 H4 121.2 . . ?
B5 B4 B3 108.3(7) . . ?
B5 B4 H4 121.3 . . ?
B8 B4 B3 60.2(6) . . ?
B8 B4 H4 122.4 . . ?
B8 B4 B5 108.1(7) . . ?
B8 B4 B9 59.6(6) . . ?
B9 B4 B3 107.7(7) . . ?
B9 B4 H4 123.0 . . ?
B9 B4 B5 60.0(5) . . ?
C1 B5 B4 58.4(5) . . ?
C1 B5 H5 125.0 . . ?
C1 B5 B6 59.6(5) . . ?
C1 B5 B9 103.3(7) . . ?
C1 B5 B10 105.1(8) . . ?
B4 B5 H5 121.3 . . ?
B6 B5 B4 109.1(7) . . ?
B6 B5 H5 120.5 . . ?
B6 B5 B9 107.8(7) . . ?
B6 B5 B10 60.8(6) . . ?
B9 B5 B4 59.6(5) . . ?
B9 B5 H5 123.5 . . ?
B9 B5 B10 59.1(6) . . ?
B10 B5 B4 107.9(7) . . ?
B10 B5 H5 122.3 . . ?
C1 B6 C2 56.0(5) . . ?
C1 B6 B5 58.3(5) . . ?
C1 B6 H6 125.8 . . ?
C1 B6 B10 103.5(7) . . ?
C1 B6 B11 102.2(7) . . ?
C2 B6 B5 103.1(7) . . ?
C2 B6 H6 126.5 . . ?
C2 B6 B10 102.7(7) . . ?
C2 B6 B11 56.3(6) . . ?
B5 B6 H6 122.2 . . ?
B5 B6 B10 60.0(6) . . ?
B5 B6 B11 107.8(7) . . ?
B10 B6 H6 123.2 . . ?
B11 B6 H6 123.0 . . ?
B11 B6 B10 60.7(7) . . ?
C2 B7 B3 59.1(6) . . ?
C2 B7 H7 125.9 . . ?
C2 B7 B8 104.1(7) . . ?
C2 B7 B11 57.3(6) . . ?
C2 B7 B12 103.5(9) . . ?
B3 B7 H7 121.0 . . ?
B8 B7 B3 60.1(6) . . ?
B8 B7 H7 122.2 . . ?
B8 B7 B12 59.9(7) . . ?
B11 B7 B3 108.3(7) . . ?
B11 B7 H7 121.2 . . ?
B11 B7 B8 108.8(9) . . ?
B11 B7 B12 60.9(8) . . ?
B12 B7 B3 108.2(8) . . ?
B12 B7 H7 122.4 . . ?
B3 B8 H8 120.8 . . ?
B4 B8 B3 60.8(6) . . ?
B4 B8 B7 108.4(7) . . ?
B4 B8 H8 121.3 . . ?
B4 B8 B12 107.5(8) . . ?
B7 B8 B3 60.3(6) . . ?
B7 B8 H8 121.9 . . ?
B9 B8 B3 108.8(7) . . ?
B9 B8 B4 60.4(6) . . ?
B9 B8 B7 107.0(8) . . ?
B9 B8 H8 122.2 . . ?
B9 B8 B12 58.5(7) . . ?
B12 B8 B3 108.4(8) . . ?
B12 B8 B7 60.0(7) . . ?
B12 B8 H8 122.3 . . ?
B4 B9 B5 60.5(5) . . ?
B4 B9 H9 121.0 . . ?
B5 B9 H9 121.4 . . ?
B8 B9 B4 60.0(6) . . ?
B8 B9 B5 108.8(7) . . ?
B8 B9 H9 120.8 . . ?
B8 B9 B10 110.2(8) . . ?
B10 B9 B4 109.8(7) . . ?
B10 B9 B5 60.7(5) . . ?
B10 B9 H9 120.3 . . ?
B12 B9 B4 109.3(8) . . ?
B12 B9 B5 108.9(8) . . ?
B12 B9 B8 61.3(7) . . ?
B12 B9 H9 120.9 . . ?
B12 B9 B10 60.5(7) . . ?
B5 B10 B6 59.2(6) . . ?
B5 B10 H10 122.5 . . ?
B5 B10 B11 106.1(8) . . ?
B6 B10 H10 122.0 . . ?
B6 B10 B11 59.3(6) . . ?
B9 B10 B5 60.3(5) . . ?
B9 B10 B6 107.4(7) . . ?
B9 B10 H10 122.4 . . ?
B9 B10 B11 106.5(9) . . ?
B11 B10 H10 122.7 . . ?
B12 B10 B5 107.2(8) . . ?
B12 B10 B6 108.0(9) . . ?
B12 B10 B9 58.9(6) . . ?
B12 B10 H10 121.8 . . ?
B12 B10 B11 60.4(7) . . ?
C2 B11 B6 60.1(6) . . ?
C2 B11 B7 59.0(7) . . ?
C2 B11 B10 105.1(7) . . ?
C2 B11 H11 124.2 . . ?
C2 B11 B12 104.0(8) . . ?
B6 B11 B10 60.0(6) . . ?
B6 B11 H11 120.6 . . ?
B6 B11 B12 106.9(8) . . ?
B7 B11 B6 109.7(8) . . ?
B7 B11 B10 107.4(8) . . ?
B7 B11 H11 120.9 . . ?
B7 B11 B12 59.8(7) . . ?
B10 B11 H11 123.1 . . ?
B12 B11 B10 58.3(7) . . ?
B12 B11 H11 123.8 . . ?
B7 B12 B11 59.3(7) . . ?
B7 B12 H12 121.6 . . ?
B8 B12 B7 60.0(7) . . ?
B8 B12 B11 107.6(9) . . ?
B8 B12 H12 121.6 . . ?
B9 B12 B7 108.3(8) . . ?
B9 B12 B8 60.2(6) . . ?
B9 B12 B10 60.6(6) . . ?
B9 B12 B11 108.6(8) . . ?
B9 B12 H12 121.4 . . ?
B10 B12 B7 109.4(8) . . ?
B10 B12 B8 109.4(7) . . ?
B10 B12 B11 61.3(7) . . ?
B10 B12 H12 120.2 . . ?
B11 B12 H12 121.8 . . ?
B14 B13 H13 121.6 . . ?
B14 B13 B18 60.5(8) . . ?
B17 B13 H13 121.7 . . ?
B17 B13 B14 109.2(8) . . ?
B17 B13 B18 60.9(8) . . ?
B18 B13 H13 122.6 . . ?
C9 B13 H13 124.5 . . ?
C9 B13 B14 58.7(6) . . ?
C9 B13 B17 104.8(8) . . ?
C9 B13 B18 105.1(8) . . ?
C10 B13 H13 125.3 . . ?
C10 B13 B14 104.5(7) . . ?
C10 B13 B17 57.9(8) . . ?
C10 B13 B18 104.3(8) . . ?
C10 B13 C9 57.1(5) . . ?
B13 B14 H14A 121.4 . . ?
B13 B14 B15 107.9(8) . . ?
B13 B14 B18 60.2(8) . . ?
B13 B14 B19 106.6(9) . . ?
B15 B14 H14A 122.0 . . ?
B15 B14 B18 106.6(8) . . ?
B15 B14 B19 59.7(6) . . ?
B18 B14 H14A 122.9 . . ?
B19 B14 H14A 123.6 . . ?
B19 B14 B18 58.2(7) . . ?
C9 B14 B13 59.8(6) . . ?
C9 B14 H14A 123.8 . . ?
C9 B14 B15 58.6(5) . . ?
C9 B14 B18 105.7(9) . . ?
C9 B14 B19 104.6(7) . . ?
B14 B15 H15 120.6 . . ?
B14 B15 B16 108.8(8) . . ?
B14 B15 B20 109.7(8) . . ?
B16 B15 H15 121.9 . . ?
B19 B15 B14 60.5(6) . . ?
B19 B15 H15 122.5 . . ?
B19 B15 B16 107.0(8) . . ?
B19 B15 B20 60.5(6) . . ?
B20 B15 H15 121.5 . . ?
B20 B15 B16 59.0(6) . . ?
C9 B15 B14 59.1(5) . . ?
C9 B15 H15 123.5 . . ?
C9 B15 B16 60.0(5) . . ?
C9 B15 B19 105.6(7) . . ?
C9 B15 B20 106.5(7) . . ?
B15 B16 H16A 123.1 . . ?
B20 B16 B15 59.8(6) . . ?
B20 B16 H16A 121.7 . . ?
B21 B16 B15 108.7(8) . . ?
B21 B16 H16A 120.9 . . ?
B21 B16 B20 62.2(7) . . ?
B21 B16 C9 105.6(8) . . ?
C9 B16 B15 57.5(5) . . ?
C9 B16 H16A 124.7 . . ?
C9 B16 B20 105.1(7) . . ?
C10 B16 B15 103.5(7) . . ?
C10 B16 H16A 124.6 . . ?
C10 B16 B20 106.2(8) . . ?
C10 B16 B21 58.7(7) . . ?
C10 B16 C9 57.4(5) . . ?
B13 B17 H17 120.6 . . ?
B13 B17 B18 60.3(8) . . ?
B13 B17 B21 109.3(9) . . ?
B13 B17 B22 107.4(10) . . ?
B18 B17 H17 122.5 . . ?
B21 B17 H17 121.1 . . ?
B21 B17 B18 108.1(9) . . ?
B21 B17 B22 60.6(7) . . ?
B22 B17 H17 123.2 . . ?
B22 B17 B18 58.6(7) . . ?
C10 B17 B13 60.4(7) . . ?
C10 B17 H17 124.1 . . ?
C10 B17 B18 105.8(9) . . ?
C10 B17 B21 58.2(7) . . ?
C10 B17 B22 104.5(9) . . ?
B13 B18 B14 59.3(7) . . ?
B13 B18 B17 58.8(8) . . ?
B13 B18 H18A 122.4 . . ?
B14 B18 B17 106.6(8) . . ?
B14 B18 H18A 121.9 . . ?
B17 B18 H18A 122.6 . . ?
B19 B18 B13 108.0(8) . . ?
B19 B18 B14 60.9(7) . . ?
B19 B18 B17 107.8(9) . . ?
B19 B18 H18A 121.2 . . ?
B19 B18 B22 60.1(7) . . ?
B22 B18 B13 107.6(10) . . ?
B22 B18 B14 108.5(9) . . ?
B22 B18 B17 60.3(8) . . ?
B22 B18 H18A 121.4 . . ?
B14 B19 H19 121.3 . . ?
B15 B19 B14 59.8(6) . . ?
B15 B19 H19 121.9 . . ?
B15 B19 B20 59.8(6) . . ?
B18 B19 B14 60.9(7) . . ?
B18 B19 B15 108.9(8) . . ?
B18 B19 H19 120.6 . . ?
B18 B19 B20 109.8(9) . . ?
B18 B19 B22 60.3(8) . . ?
B20 B19 B14 108.6(7) . . ?
B20 B19 H19 120.9 . . ?
B22 B19 B14 108.7(9) . . ?
B22 B19 B15 108.2(8) . . ?
B22 B19 H19 121.4 . . ?
B22 B19 B20 60.9(7) . . ?
B15 B20 B19 59.7(6) . . ?
B15 B20 H20 122.0 . . ?
B15 B20 B21 106.8(7) . . ?
B15 B20 B22 106.1(7) . . ?
B16 B20 B15 61.2(6) . . ?
B16 B20 B19 108.1(7) . . ?
B16 B20 H20 121.8 . . ?
B16 B20 B21 58.3(7) . . ?
B16 B20 B22 106.4(8) . . ?
B19 B20 H20 122.4 . . ?
B19 B20 B21 106.3(9) . . ?
B19 B20 B22 58.4(7) . . ?
B21 B20 H20 122.9 . . ?
B22 B20 H20 123.2 . . ?
B22 B20 B21 59.8(8) . . ?
B16 B21 B17 108.3(8) . . ?
B16 B21 B20 59.5(7) . . ?
B16 B21 H21 121.4 . . ?
B16 B21 B22 107.3(9) . . ?
B17 B21 B20 107.9(9) . . ?
B17 B21 H21 121.4 . . ?
B17 B21 B22 59.9(8) . . ?
B20 B21 H21 122.6 . . ?
B22 B21 B20 59.7(7) . . ?
B22 B21 H21 123.0 . . ?
C10 B21 B16 59.4(6) . . ?
C10 B21 B17 58.4(7) . . ?
C10 B21 B20 104.7(8) . . ?
C10 B21 H21 124.8 . . ?
C10 B21 B22 104.1(9) . . ?
B17 B22 B20 108.3(8) . . ?
B17 B22 B21 59.5(8) . . ?
B17 B22 H22 121.7 . . ?
B18 B22 B17 61.1(9) . . ?
B18 B22 B20 109.2(8) . . ?
B18 B22 B21 109.2(8) . . ?
B18 B22 H22 120.8 . . ?
B19 B22 B17 108.1(8) . . ?
B19 B22 B18 59.7(8) . . ?
B19 B22 B20 60.7(7) . . ?
B19 B22 B21 108.8(8) . . ?
B19 B22 H22 121.6 . . ?
B20 B22 B21 60.6(7) . . ?
B20 B22 H22 121.0 . . ?
B21 B22 H22 121.2 . . ?
C18 C17 N3 116.2(7) . . ?
C16 C17 C18 121.4(7) . . ?
C16 C17 N3 122.1(7) . . ?
N1 C4 S1 126.2(6) . . ?
N1 C4 C1 111.9(6) . . ?
C1 C4 S1 121.8(6) . . ?
N2 C5 S2 124.5(6) . . ?
N2 C5 C9 113.3(7) . . ?
C9 C5 S2 122.2(6) . . ?
C18 C19 N1 117.3(7) . . ?
C14 C19 N1 120.9(7) . . ?
C14 C19 C18 121.8(7) . . ?
C14 C15 N2 120.5(7) . . ?
C16 C15 N2 118.3(6) . . ?
C16 C15 C14 121.2(7) . . ?
B13 C9 B16 112.0(7) . . ?
B14 C9 B13 61.5(7) . . ?
B14 C9 B16 113.5(6) . . ?
B15 C9 B13 112.3(7) . . ?
B15 C9 B14 62.3(6) . . ?
B15 C9 B16 62.6(6) . . ?
C5 C9 B13 115.5(6) . . ?
C5 C9 B14 122.2(7) . . ?
C5 C9 B15 124.9(7) . . ?
C5 C9 B16 118.6(6) . . ?
C5 C9 C10 116.5(7) . . ?
C10 C9 B13 61.3(7) . . ?
C10 C9 B14 110.1(7) . . ?
C10 C9 B15 109.3(6) . . ?
C10 C9 B16 59.5(6) . . ?
B13 C10 H10A 108(9) . . ?
B16 C10 B13 115.2(8) . . ?
B16 C10 H10A 128(9) . . ?
B17 C10 B13 61.7(8) . . ?
B17 C10 B16 114.4(8) . . ?
B17 C10 H10A 110(10) . . ?
B21 C10 B13 114.6(8) . . ?
B21 C10 B16 61.8(8) . . ?
B21 C10 B17 63.4(8) . . ?
B21 C10 H10A 122(9) . . ?
C9 C10 B13 61.6(6) . . ?
C9 C10 B16 63.1(6) . . ?
C9 C10 B17 111.6(9) . . ?
C9 C10 B21 112.7(8) . . ?
C9 C10 H10A 121(9) . . ?
C17 N3 H3A 111(6) . . ?
C6 N3 C17 131.4(11) . . ?
C6 N3 H3A 113(6) . . ?
C6' N3 C17 129.6(9) . . ?
C6' N3 H3A 115(6) . . ?
C12 C11 B23 60.4(10) . . ?
C12 C11 B25 111.0(10) . . ?
C12 C11 B26 59.9(8) . . ?
C12 C11 B24' 115.5(11) . . ?
C12 C11 B25' 115.6(9) . . ?
C6 C11 C12 122.0(9) . . ?
C6 C11 B23 112.2(12) . . ?
C6 C11 B24 116.5(11) . . ?
C6 C11 B25 122.9(12) . . ?
C6 C11 B26 125.6(11) . . ?
B24 C11 C12 108.2(8) . . ?
B24 C11 B23 61.6(11) . . ?
B24 C11 B25 59.0(11) . . ?
B24 C11 B26 111.8(11) . . ?
B25 C11 B23 111.3(12) . . ?
B25 C11 B26 65.2(12) . . ?
B26 C11 B23 111.9(12) . . ?
C6' C11 C12 126.9(9) . . ?
C6' C11 B23' 123.1(13) . . ?
C6' C11 B24' 111.8(14) . . ?
C6' C11 B25' 111.3(12) . . ?
C6' C11 B26' 118.0(13) . . ?
B23' C11 C12 64.5(10) . . ?
B23' C11 B24' 62.4(13) . . ?
B23' C11 B25' 106.5(15) . . ?
B25' C11 B24' 53.3(13) . . ?
B26' C11 C12 64.7(8) . . ?
B26' C11 B23' 115.8(11) . . ?
B26' C11 B24' 110.9(14) . . ?
B26' C11 B25' 65.5(13) . . ?
C11 C12 H12A 115(7) . . ?
C11 C12 B23 61.4(8) . . ?
C11 C12 B26 61.1(8) . . ?
C11 C12 B27 110.0(10) . . ?
C11 C12 B31 109.5(10) . . ?
C11 C12 B23' 57.6(8) . . ?
C11 C12 B26' 54.9(10) . . ?
C11 C12 B27' 103.2(9) . . ?
C11 C12 B31' 102.4(9) . . ?
B23 C12 H12A 127(7) . . ?
B26 C12 H12A 106(7) . . ?
B26 C12 B23 113.6(12) . . ?
B26 C12 B27 113.3(10) . . ?
B26 C12 B31 61.6(8) . . ?
B27 C12 H12A 131(7) . . ?
B27 C12 B23 61.5(10) . . ?
B31 C12 H12A 117(7) . . ?
B31 C12 B23 112.8(11) . . ?
B31 C12 B27 62.5(7) . . ?
B23' C12 H12A 108(7) . . ?
B26' C12 H12A 131(7) . . ?
B26' C12 B23' 102.6(14) . . ?
B27' C12 H12A 123(7) . . ?
B27' C12 B23' 59.5(8) . . ?
B27' C12 B26' 105.2(10) . . ?
B27' C12 B31' 59.2(7) . . ?
B31' C12 H12A 139(7) . . ?
B31' C12 B23' 105.7(11) . . ?
B31' C12 B26' 59.9(7) . . ?
N3 C6 C11 114.8(14) . . ?
N3 C6 S3 120.3(14) . . ?
C11 C6 S3 124.7(13) . . ?
C11 B23 H23 124.0 . . ?
C11 B23 B27 105.6(15) . . ?
C11 B23 B28 105.2(12) . . ?
C12 B23 C11 58.2(8) . . ?
C12 B23 H23 124.3 . . ?
C12 B23 B24 102.7(12) . . ?
C12 B23 B27 59.1(12) . . ?
C12 B23 B28 105.3(16) . . ?
B24 B23 C11 56.8(8) . . ?
B24 B23 H23 124.4 . . ?
B24 B23 B27 105.7(13) . . ?
B24 B23 B28 59.8(8) . . ?
B27 B23 H23 122.5 . . ?
B27 B23 B28 59.5(9) . . ?
B28 B23 H23 122.5 . . ?
C11 B24 B23 61.6(8) . . ?
C11 B24 H24 120.5 . . ?
C11 B24 B28 110.0(12) . . ?
C11 B24 B29 111.0(13) . . ?
B23 B24 H24 118.9 . . ?
B23 B24 B28 61.1(9) . . ?
B25 B24 C11 61.6(10) . . ?
B25 B24 B23 113.5(14) . . ?
B25 B24 H24 118.0 . . ?
B25 B24 B28 112.3(15) . . ?
B25 B24 B29 62.5(12) . . ?
B28 B24 H24 120.5 . . ?
B29 B24 B23 111.6(13) . . ?
B29 B24 H24 119.8 . . ?
B29 B24 B28 60.8(8) . . ?
C11 B25 H25 123.2 . . ?
C11 B25 B26 58.1(10) . . ?
C11 B25 B29 107.9(15) . . ?
C11 B25 B30 105.3(15) . . ?
B24 B25 C11 59.3(9) . . ?
B24 B25 H25 122.3 . . ?
B24 B25 B26 106.4(14) . . ?
B24 B25 B29 60.9(12) . . ?
B24 B25 B30 106.4(18) . . ?
B26 B25 H25 122.4 . . ?
B29 B25 H25 120.9 . . ?
B29 B25 B26 108.2(16) . . ?
B29 B25 B30 59.3(13) . . ?
B30 B25 H25 123.1 . . ?
B30 B25 B26 60.0(13) . . ?
C11 B26 B25 56.7(10) . . ?
C11 B26 H26 124.3 . . ?
C11 B26 B30 102.6(14) . . ?
C11 B26 B31 106.2(12) . . ?
C12 B26 C11 59.0(8) . . ?
C12 B26 B25 103.6(14) . . ?
C12 B26 H26 123.7 . . ?
C12 B26 B30 104.3(13) . . ?
C12 B26 B31 59.5(8) . . ?
B25 B26 H26 124.4 . . ?
B30 B26 B25 58.0(12) . . ?
B30 B26 H26 124.5 . . ?
B31 B26 B25 106.0(15) . . ?
B31 B26 H26 121.7 . . ?
B31 B26 B30 59.5(12) . . ?
C12 B27 B23 59.4(9) . . ?
C12 B27 H27 124.2 . . ?
C12 B27 B28 106.4(11) . . ?
C12 B27 B31 58.6(7) . . ?
C12 B27 B32 103.9(12) . . ?
B23 B27 H27 121.3 . . ?
B23 B27 B31 107.8(11) . . ?
B23 B27 B32 107.5(14) . . ?
B28 B27 B23 60.7(8) . . ?
B28 B27 H27 121.4 . . ?
B28 B27 B31 108.0(14) . . ?
B28 B27 B32 60.1(12) . . ?
B31 B27 H27 122.1 . . ?
B32 B27 H27 123.4 . . ?
B32 B27 B31 58.7(8) . . ?
B23 B28 H28 121.6 . . ?
B24 B28 B23 59.1(10) . . ?
B24 B28 B27 105.4(11) . . ?
B24 B28 H28 124.8 . . ?
B24 B28 B29 58.8(7) . . ?
B24 B28 B32 103.5(13) . . ?
B27 B28 B23 59.8(11) . . ?
B27 B28 H28 121.6 . . ?
B27 B28 B29 108.7(15) . . ?
B27 B28 B32 60.5(9) . . ?
B29 B28 B23 108.3(11) . . ?
B29 B28 H28 121.3 . . ?
B29 B28 B32 59.1(9) . . ?
B32 B28 B23 107.1(15) . . ?
B32 B28 H28 123.4 . . ?
B24 B29 B25 56.6(10) . . ?
B24 B29 B28 60.4(7) . . ?
B24 B29 H29 124.3 . . ?
B24 B29 B30 104.3(11) . . ?
B24 B29 B32 105.9(12) . . ?
B25 B29 B28 107.2(11) . . ?
B25 B29 H29 122.6 . . ?
B28 B29 H29 121.0 . . ?
B30 B29 B25 60.8(12) . . ?
B30 B29 B28 107.1(15) . . ?
B30 B29 H29 123.1 . . ?
B32 B29 B25 106.7(15) . . ?
B32 B29 B28 60.7(12) . . ?
B32 B29 H29 122.7 . . ?
B32 B29 B30 58.0(12) . . ?
B25 B30 B26 62.0(10) . . ?
B25 B30 H30 121.2 . . ?
B26 B30 H30 121.0 . . ?
B29 B30 B25 59.9(13) . . ?
B29 B30 B26 110.4(13) . . ?
B29 B30 H30 120.2 . . ?
B29 B30 B31 109.9(16) . . ?
B31 B30 B25 108.6(12) . . ?
B31 B30 B26 58.7(9) . . ?
B31 B30 H30 121.5 . . ?
B32 B30 B25 108.4(18) . . ?
B32 B30 B26 108.2(15) . . ?
B32 B30 B29 60.9(11) . . ?
B32 B30 H30 121.5 . . ?
B32 B30 B31 60.7(10) . . ?
C12 B31 B26 58.9(9) . . ?
C12 B31 B27 59.0(8) . . ?
C12 B31 B30 105.5(11) . . ?
C12 B31 H31 123.9 . . ?
C12 B31 B32 105.6(11) . . ?
B26 B31 B27 108.2(11) . . ?
B26 B31 B30 61.8(11) . . ?
B26 B31 H31 120.6 . . ?
B27 B31 H31 121.9 . . ?
B30 B31 B27 106.3(15) . . ?
B30 B31 H31 123.0 . . ?
B32 B31 B26 108.2(15) . . ?
B32 B31 B27 60.4(8) . . ?
B32 B31 B30 57.5(13) . . ?
B32 B31 H31 122.8 . . ?
B27 B32 H32 121.3 . . ?
B28 B32 B27 59.4(9) . . ?
B28 B32 H32 121.8 . . ?
B29 B32 B27 108.9(14) . . ?
B29 B32 B28 60.3(9) . . ?
B29 B32 B31 111.0(15) . . ?
B29 B32 H32 120.5 . . ?
B30 B32 B27 110.1(13) . . ?
B30 B32 B28 109.3(13) . . ?
B30 B32 B29 61.1(13) . . ?
B30 B32 B31 61.8(13) . . ?
B30 B32 H32 120.1 . . ?
B31 B32 B27 60.8(8) . . ?
B31 B32 B28 109.1(11) . . ?
B31 B32 H32 119.9 . . ?
N3 C6' C11 107.4(14) . . ?
N3 C6' S3' 127.2(13) . . ?
C11 C6' S3' 124.4(14) . . ?
C11 B23' C12 57.9(10) . . ?
C11 B23' H23' 124.3 . . ?
C11 B23' B24' 61.3(12) . . ?
C11 B23' B27' 102.8(13) . . ?
C11 B23' B28' 106.2(15) . . ?
C12 B23' H23' 121.6 . . ?
B24' B23' C12 109.3(16) . . ?
B24' B23' H23' 120.7 . . ?
B27' B23' C12 58.8(9) . . ?
B27' B23' H23' 124.1 . . ?
B27' B23' B24' 106.8(16) . . ?
B27' B23' B28' 60.0(9) . . ?
B28' B23' C12 108.2(12) . . ?
B28' B23' H23' 121.9 . . ?
B28' B23' B24' 59.4(14) . . ?
C11 B24' B23' 56.3(12) . . ?
C11 B24' H24' 124.4 . . ?
C11 B24' B28' 103.0(16) . . ?
B23' B24' H24' 122.2 . . ?
B25' B24' C11 61.1(14) . . ?
B25' B24' B23' 108(2) . . ?
B25' B24' H24' 120.8 . . ?
B25' B24' B28' 107(2) . . ?
B25' B24' B29' 60.7(17) . . ?
B28' B24' B23' 60.3(13) . . ?
B28' B24' H24' 124.0 . . ?
B29' B24' C11 107.0(19) . . ?
B29' B24' B23' 108.1(19) . . ?
B29' B24' H24' 121.5 . . ?
B29' B24' B28' 58.6(15) . . ?
C11 B25' H25' 122.9 . . ?
C11 B25' B26' 54.1(11) . . ?
C11 B25' B30' 104.4(14) . . ?
B24' B25' C11 65.6(13) . . ?
B24' B25' H25' 115.1 . . ?
B24' B25' B26' 111.7(18) . . ?
B24' B25' B29' 65.1(18) . . ?
B24' B25' B30' 114(2) . . ?
B26' B25' H25' 122.6 . . ?
B29' B25' C11 113.4(19) . . ?
B29' B25' H25' 117.1 . . ?
B29' B25' B26' 111.6(14) . . ?
B29' B25' B30' 61.5(10) . . ?
B30' B25' H25' 121.8 . . ?
B30' B25' B26' 60.6(10) . . ?
C11 B26' C12 60.4(8) . . ?
C11 B26' B25' 60.4(13) . . ?
C11 B26' H26' 121.6 . . ?
C11 B26' B30' 108.3(17) . . ?
C11 B26' B31' 106.7(13) . . ?
C12 B26' B25' 108.4(17) . . ?
C12 B26' H26' 120.7 . . ?
C12 B26' B30' 109.0(12) . . ?
B25' B26' H26' 122.7 . . ?
B25' B26' B30' 59.1(10) . . ?
B30' B26' H26' 121.5 . . ?
B31' B26' C12 59.9(7) . . ?
B31' B26' B25' 105.2(15) . . ?
B31' B26' H26' 123.5 . . ?
B31' B26' B30' 59.3(8) . . ?
C12 B27' B23' 61.7(11) . . ?
C12 B27' H27' 118.9 . . ?
C12 B27' B28' 111.4(10) . . ?
C12 B27' B32' 111.3(12) . . ?
B23' B27' H27' 121.1 . . ?
B23' B27' B28' 60.9(12) . . ?
B23' B27' B32' 108.6(14) . . ?
B28' B27' H27' 121.2 . . ?
B31' B27' C12 60.5(7) . . ?
B31' B27' B23' 108.5(12) . . ?
B31' B27' H27' 121.8 . . ?
B31' B27' B28' 108.1(13) . . ?
B31' B27' B32' 61.2(8) . . ?
B32' B27' H27' 120.9 . . ?
B32' B27' B28' 59.0(8) . . ?
B23' B28' H28' 121.5 . . ?
B24' B28' B23' 60.3(11) . . ?
B24' B28' H28' 122.3 . . ?
B27' B28' B23' 59.1(9) . . ?
B27' B28' B24' 106.8(14) . . ?
B27' B28' H28' 122.3 . . ?
B29' B28' B23' 109.2(14) . . ?
B29' B28' B24' 59.9(12) . . ?
B29' B28' B27' 108.8(14) . . ?
B29' B28' H28' 120.6 . . ?
B29' B28' B32' 61.0(11) . . ?
B32' B28' B23' 108.0(14) . . ?
B32' B28' B24' 107.8(18) . . ?
B32' B28' B27' 60.1(8) . . ?
B32' B28' H28' 121.5 . . ?
B24' B29' H29' 123.2 . . ?
B24' B29' B30' 105.5(15) . . ?
B24' B29' B32' 108.3(17) . . ?
B25' B29' B24' 54.1(13) . . ?
B25' B29' B28' 103.7(14) . . ?
B25' B29' H29' 124.6 . . ?
B25' B29' B30' 61.5(10) . . ?
B25' B29' B32' 106.7(17) . . ?
B28' B29' B24' 61.5(13) . . ?
B28' B29' H29' 122.5 . . ?
B28' B29' B30' 106.5(16) . . ?
B28' B29' B32' 59.9(10) . . ?
B30' B29' H29' 122.2 . . ?
B32' B29' H29' 121.5 . . ?
B32' B29' B30' 59.0(14) . . ?
B25' B30' B26' 60.3(14) . . ?
B25' B30' H30' 124.6 . . ?
B26' B30' H30' 121.6 . . ?
B29' B30' B25' 57.0(14) . . ?
B29' B30' B26' 107.7(14) . . ?
B29' B30' H30' 121.7 . . ?
B31' B30' B25' 106.1(13) . . ?
B31' B30' B26' 59.2(8) . . ?
B31' B30' B29' 109.5(17) . . ?
B31' B30' H30' 121.3 . . ?
B32' B30' B25' 104.3(17) . . ?
B32' B30' B26' 107.8(13) . . ?
B32' B30' B29' 60.5(10) . . ?
B32' B30' H30' 122.2 . . ?
B32' B30' B31' 61.2(10) . . ?
C12 B31' B30' 111.1(11) . . ?
C12 B31' H31' 119.5 . . ?
C12 B31' B32' 110.4(11) . . ?
B26' B31' C12 60.2(7) . . ?
B26' B31' B30' 61.5(8) . . ?
B26' B31' H31' 122.2 . . ?
B26' B31' B32' 107.8(15) . . ?
B27' B31' C12 60.3(7) . . ?
B27' B31' B26' 106.2(12) . . ?
B27' B31' B30' 107.2(15) . . ?
B27' B31' H31' 122.9 . . ?
B27' B31' B32' 60.4(8) . . ?
B30' B31' H31' 120.9 . . ?
B30' B31' B32' 58.9(14) . . ?
B32' B31' H31' 121.4 . . ?
B27' B32' B31' 58.4(8) . . ?
B27' B32' H32' 122.3 . . ?
B28' B32' B27' 61.0(8) . . ?
B28' B32' B29' 59.1(15) . . ?
B28' B32' B31' 107.5(11) . . ?
B28' B32' H32' 122.1 . . ?
B29' B32' B27' 108.0(14) . . ?
B29' B32' B31' 108.5(17) . . ?
B29' B32' H32' 121.3 . . ?
B30' B32' B27' 106.5(12) . . ?
B30' B32' B28' 107.0(14) . . ?
B30' B32' B29' 60.6(10) . . ?
B30' B32' B31' 59.9(10) . . ?
B30' B32' H32' 122.3 . . ?
B31' B32' H32' 122.1 . . ?
Cl1 C13 H13A 106.7 . . ?
Cl1 C13 H13B 106.7 . . ?
Cl1 C13 Cl2 122.5(15) . . ?
H13A C13 H13B 106.6 . . ?
Cl2 C13 H13A 106.7 . . ?
Cl2 C13 H13B 106.7 . . ?
Cl1 C13' H13C 110.6 . . ?
Cl1 C13' H13D 110.6 . . ?
H13C C13' H13D 108.7 . . ?
Cl2' C13' Cl1 106(2) . . ?
Cl2' C13' H13C 110.6 . . ?
Cl2' C13' H13D 110.6 . . ?

loop_
_geom_bond_atom_site_label_1
_geom_bond_atom_site_label_2
_geom_bond_distance
_geom_bond_site_symmetry_2
_geom_bond_publ_flag
S1 C4 1.635(7) . ?
S2 C5 1.645(8) . ?
N1 H1 0.98(13) . ?
N1 C4 1.324(10) . ?
N1 C19 1.428(10) . ?
N2 H2 0.88(2) . ?
N2 C5 1.320(10) . ?
N2 C15 1.405(10) . ?
C18 H18 0.9500 . ?
C18 C17 1.395(10) . ?
C18 C19 1.377(10) . ?
C14 H14 0.9500 . ?
C14 C19 1.363(11) . ?
C14 C15 1.394(10) . ?
C16 H16 0.9500 . ?
C16 C17 1.363(11) . ?
C16 C15 1.385(11) . ?
C1 C2 1.620(11) . ?
C1 B3 1.712(12) . ?
C1 B4 1.699(12) . ?
C1 B5 1.699(13) . ?
C1 B6 1.723(12) . ?
C1 C4 1.530(10) . ?
C2 H2A 1.01(5) . ?
C2 B3 1.715(14) . ?
C2 B6 1.725(14) . ?
C2 B7 1.686(13) . ?
C2 B11 1.655(16) . ?
B3 H3 1.1200 . ?
B3 B4 1.791(14) . ?
B3 B7 1.784(15) . ?
B3 B8 1.781(16) . ?
B4 H4 1.1200 . ?
B4 B5 1.782(13) . ?
B4 B8 1.758(13) . ?
B4 B9 1.766(14) . ?
B5 H5 1.1200 . ?
B5 B6 1.767(14) . ?
B5 B9 1.774(13) . ?
B5 B10 1.781(13) . ?
B6 H6 1.1200 . ?
B6 B10 1.795(15) . ?
B6 B11 1.781(14) . ?
B7 H7 1.1200 . ?
B7 B8 1.773(16) . ?
B7 B11 1.763(19) . ?
B7 B12 1.77(2) . ?
B8 H8 1.1200 . ?
B8 B9 1.751(16) . ?
B8 B12 1.770(17) . ?
B9 H9 1.1200 . ?
B9 B10 1.753(14) . ?
B9 B12 1.722(16) . ?
B10 H10 1.1200 . ?
B10 B11 1.807(19) . ?
B10 B12 1.752(18) . ?
B11 H11 1.1200 . ?
B11 B12 1.792(16) . ?
B12 H12 1.1200 . ?
B13 H13 1.1200 . ?
B13 B14 1.744(19) . ?
B13 B17 1.732(19) . ?
B13 B18 1.759(17) . ?
B13 C9 1.714(13) . ?
B13 C10 1.710(17) . ?
B14 H14A 1.1200 . ?
B14 B15 1.751(16) . ?
B14 B18 1.764(18) . ?
B14 B19 1.763(14) . ?
B14 C9 1.696(11) . ?
B15 H15 1.1200 . ?
B15 B16 1.776(15) . ?
B15 B19 1.748(14) . ?
B15 B20 1.751(15) . ?
B15 C9 1.687(12) . ?
B16 H16A 1.1200 . ?
B16 B20 1.737(14) . ?
B16 B21 1.715(19) . ?
B16 C9 1.732(12) . ?
B16 C10 1.675(16) . ?
B17 H17 1.1200 . ?
B17 B18 1.77(2) . ?
B17 B21 1.75(2) . ?
B17 B22 1.756(17) . ?
B17 C10 1.665(17) . ?
B18 H18A 1.1200 . ?
B18 B19 1.714(19) . ?
B18 B22 1.725(18) . ?
B19 H19 1.1200 . ?
B19 B20 1.763(15) . ?
B19 B22 1.721(17) . ?
B20 H20 1.1200 . ?
B20 B21 1.782(18) . ?
B20 B22 1.766(17) . ?
B21 H21 1.1200 . ?
B21 B22 1.768(18) . ?
B21 C10 1.662(14) . ?
B22 H22 1.1200 . ?
C17 N3 1.428(10) . ?
C5 C9 1.495(10) . ?
C9 C10 1.636(12) . ?
C10 H10A 1.04(5) . ?
N3 H3A 0.88(2) . ?
N3 C6 1.27(2) . ?
N3 C6' 1.36(2) . ?
C11 C12 1.687(13) . ?
C11 C6 1.47(2) . ?
C11 B23 1.743(17) . ?
C11 B24 1.657(14) . ?
C11 B25 1.70(2) . ?
C11 B26 1.72(2) . ?
C11 C6' 1.511(19) . ?
C11 B23' 1.68(3) . ?
C11 B24' 1.77(3) . ?
C11 B25' 1.71(2) . ?
C11 B26' 1.59(3) . ?
C12 H12A 1.06(5) . ?
C12 B23 1.73(3) . ?
C12 B26 1.70(2) . ?
C12 B27 1.72(2) . ?
C12 B31 1.715(15) . ?
C12 B23' 1.80(3) . ?
C12 B26' 1.754(17) . ?
C12 B27' 1.744(15) . ?
C12 B31' 1.749(15) . ?
S3 C6 1.621(19) . ?
B23 H23 1.1200 . ?
B23 B24 1.74(3) . ?
B23 B27 1.76(3) . ?
B23 B28 1.779(17) . ?
B24 H24 1.1200 . ?
B24 B25 1.65(3) . ?
B24 B28 1.756(17) . ?
B24 B29 1.728(17) . ?
B25 H25 1.1200 . ?
B25 B26 1.84(3) . ?
B25 B29 1.75(3) . ?
B25 B30 1.77(3) . ?
B26 H26 1.1200 . ?
B26 B30 1.81(3) . ?
B26 B31 1.751(17) . ?
B27 H27 1.1200 . ?
B27 B28 1.757(18) . ?
B27 B31 1.782(17) . ?
B27 B32 1.775(18) . ?
B28 H28 1.1200 . ?
B28 B29 1.762(18) . ?
B28 B32 1.77(3) . ?
B29 H29 1.1200 . ?
B29 B30 1.74(3) . ?
B29 B32 1.741(17) . ?
B30 H30 1.1200 . ?
B30 B31 1.76(3) . ?
B30 B32 1.69(3) . ?
B31 H31 1.1200 . ?
B31 B32 1.745(18) . ?
B32 H32 1.1200 . ?
S3' C6' 1.64(2) . ?
B23' H23' 1.1200 . ?
B23' B24' 1.79(3) . ?
B23' B27' 1.759(18) . ?
B23' B28' 1.79(3) . ?
B24' H24' 1.1200 . ?
B24' B25' 1.56(4) . ?
B24' B28' 1.78(3) . ?
B24' B29' 1.75(3) . ?
B25' H25' 1.1200 . ?
B25' B26' 1.78(4) . ?
B25' B29' 1.68(4) . ?
B25' B30' 1.762(18) . ?
B26' H26' 1.1200 . ?
B26' B30' 1.790(18) . ?
B26' B31' 1.748(18) . ?
B27' H27' 1.1200 . ?
B27' B28' 1.776(18) . ?
B27' B31' 1.725(18) . ?
B27' B32' 1.760(18) . ?
B28' H28' 1.1200 . ?
B28' B29' 1.73(4) . ?
B28' B32' 1.741(18) . ?
B29' H29' 1.1200 . ?
B29' B30' 1.761(19) . ?
B29' B32' 1.759(18) . ?
B30' H30' 1.1200 . ?
B30' B31' 1.752(19) . ?
B30' B32' 1.73(4) . ?
B31' H31' 1.1200 . ?
B31' B32' 1.774(18) . ?
B32' H32' 1.1200 . ?
Cl1 C13 1.58(2) . ?
Cl1 C13' 1.72(3) . ?
C13 H13A 0.9900 . ?
C13 H13B 0.9900 . ?
C13 Cl2 1.703(19) . ?
C13' H13C 0.9900 . ?
C13' H13D 0.9900 . ?
C13' Cl2' 1.69(4) . ?

loop_
_geom_torsion_atom_site_label_1
_geom_torsion_atom_site_label_2
_geom_torsion_atom_site_label_3
_geom_torsion_atom_site_label_4
_geom_torsion
_geom_torsion_site_symmetry_1
_geom_torsion_site_symmetry_2
_geom_torsion_site_symmetry_3
_geom_torsion_site_symmetry_4
_geom_torsion_publ_flag
S2 C5 C9 B13 68.8(10) . . . . ?
S2 C5 C9 B14 139.8(8) . . . . ?
S2 C5 C9 B15 -143.4(7) . . . . ?
S2 C5 C9 B16 -68.5(9) . . . . ?
S2 C5 C9 C10 -0.4(10) . . . . ?
N2 C5 C9 B13 -111.5(9) . . . . ?
N2 C5 C9 B14 -40.4(11) . . . . ?
N2 C5 C9 B15 36.3(10) . . . . ?
N2 C5 C9 B16 111.2(9) . . . . ?
N2 C5 C9 C10 179.4(7) . . . . ?
C18 C17 N3 C6 97.1(15) . . . . ?
C18 C17 N3 C6' 145.2(15) . . . . ?
C16 C17 N3 C6 -89.3(15) . . . . ?
C16 C17 N3 C6' -41.3(18) . . . . ?
C1 C2 B3 B4 36.4(6) . . . . ?
C1 C2 B3 B7 137.9(9) . . . . ?
C1 C2 B3 B8 97.0(7) . . . . ?
C1 C2 B6 B5 -36.2(6) . . . . ?
C1 C2 B6 B10 -97.9(7) . . . . ?
C1 C2 B6 B11 -139.0(7) . . . . ?
C1 C2 B7 B3 -39.4(8) . . . . ?
C1 C2 B7 B8 2.0(12) . . . . ?
C1 C2 B7 B11 105.5(9) . . . . ?
C1 C2 B7 B12 63.9(10) . . . . ?
C1 C2 B11 B6 38.9(7) . . . . ?
C1 C2 B11 B7 -104.0(8) . . . . ?
C1 C2 B11 B10 -2.5(10) . . . . ?
C1 C2 B11 B12 -62.8(9) . . . . ?
C1 B3 B4 B5 32.0(6) . . . . ?
C1 B3 B4 B8 132.8(8) . . . . ?
C1 B3 B4 B9 95.5(7) . . . . ?
C1 B3 B7 C2 34.9(7) . . . . ?
C1 B3 B7 B8 -97.3(8) . . . . ?
C1 B3 B7 B11 4.3(10) . . . . ?
C1 B3 B7 B12 -60.2(9) . . . . ?
C1 B3 B8 B4 -39.6(6) . . . . ?
C1 B3 B8 B7 97.8(8) . . . . ?
C1 B3 B8 B9 -1.5(9) . . . . ?
C1 B3 B8 B12 60.6(9) . . . . ?
C1 B4 B5 B6 32.6(6) . . . . ?
C1 B4 B5 B9 132.4(7) . . . . ?
C1 B4 B5 B10 97.0(8) . . . . ?
C1 B4 B8 B3 40.3(7) . . . . ?
C1 B4 B8 B7 2.0(10) . . . . ?
C1 B4 B8 B9 -97.6(7) . . . . ?
C1 B4 B8 B12 -61.5(9) . . . . ?
C1 B4 B9 B5 -40.3(6) . . . . ?
C1 B4 B9 B8 98.7(7) . . . . ?
C1 B4 B9 B10 -3.7(9) . . . . ?
C1 B4 B9 B12 61.0(8) . . . . ?
C1 B5 B6 C2 35.1(6) . . . . ?
C1 B5 B6 B10 132.4(8) . . . . ?
C1 B5 B6 B11 93.5(8) . . . . ?
C1 B5 B9 B4 40.2(6) . . . . ?
C1 B5 B9 B8 3.3(9) . . . . ?
C1 B5 B9 B10 -99.8(8) . . . . ?
C1 B5 B9 B12 -61.8(9) . . . . ?
C1 B5 B10 B6 -41.3(7) . . . . ?
C1 B5 B10 B9 96.7(7) . . . . ?
C1 B5 B10 B11 -3.5(9) . . . . ?
C1 B5 B10 B12 59.8(9) . . . . ?
C1 B6 B10 B5 40.3(6) . . . . ?
C1 B6 B10 B9 2.7(10) . . . . ?
C1 B6 B10 B11 -96.5(8) . . . . ?
C1 B6 B10 B12 -59.4(9) . . . . ?
C1 B6 B11 C2 -33.8(6) . . . . ?
C1 B6 B11 B7 -0.4(10) . . . . ?
C1 B6 B11 B10 98.8(7) . . . . ?
C1 B6 B11 B12 62.9(10) . . . . ?
C2 C1 B3 B4 -136.9(7) . . . . ?
C2 C1 B3 B7 -35.5(7) . . . . ?
C2 C1 B3 B8 -96.8(8) . . . . ?
C2 C1 B4 B3 40.3(7) . . . . ?
C2 C1 B4 B5 -103.4(7) . . . . ?
C2 C1 B4 B8 -0.7(9) . . . . ?
C2 C1 B4 B9 -62.3(8) . . . . ?
C2 C1 B5 B4 104.1(7) . . . . ?
C2 C1 B5 B6 -39.7(6) . . . . ?
C2 C1 B5 B9 63.3(8) . . . . ?
C2 C1 B5 B10 2.2(9) . . . . ?
C2 C1 B6 B5 137.5(7) . . . . ?
C2 C1 B6 B10 96.3(8) . . . . ?
C2 C1 B6 B11 33.9(7) . . . . ?
C2 C1 C4 S1 -4.3(10) . . . . ?
C2 C1 C4 N1 177.3(7) . . . . ?
C2 B3 B4 C1 -35.7(6) . . . . ?
C2 B3 B4 B5 -3.7(8) . . . . ?
C2 B3 B4 B8 97.1(8) . . . . ?
C2 B3 B4 B9 59.7(8) . . . . ?
C2 B3 B7 B8 -132.2(9) . . . . ?
C2 B3 B7 B11 -30.6(8) . . . . ?
C2 B3 B7 B12 -95.1(9) . . . . ?
C2 B3 B8 B4 -97.5(7) . . . . ?
C2 B3 B8 B7 39.9(7) . . . . ?
C2 B3 B8 B9 -59.5(8) . . . . ?
C2 B3 B8 B12 2.7(9) . . . . ?
C2 B6 B10 B5 97.9(7) . . . . ?
C2 B6 B10 B9 60.4(9) . . . . ?
C2 B6 B10 B11 -38.9(7) . . . . ?
C2 B6 B10 B12 -1.7(9) . . . . ?
C2 B6 B11 B7 33.4(8) . . . . ?
C2 B6 B11 B10 132.6(8) . . . . ?
C2 B6 B11 B12 96.7(9) . . . . ?
C2 B7 B8 B3 -41.0(8) . . . . ?
C2 B7 B8 B4 -2.4(12) . . . . ?
C2 B7 B8 B9 61.3(10) . . . . ?
C2 B7 B8 B12 97.6(10) . . . . ?
C2 B7 B11 B6 -33.8(7) . . . . ?
C2 B7 B11 B10 -97.5(8) . . . . ?
C2 B7 B11 B12 -132.4(8) . . . . ?
C2 B7 B12 B8 -98.7(8) . . . . ?
C2 B7 B12 B9 -61.5(10) . . . . ?
C2 B7 B12 B10 3.0(10) . . . . ?
C2 B7 B12 B11 39.7(7) . . . . ?
C2 B11 B12 B7 -40.7(7) . . . . ?
C2 B11 B12 B8 -3.6(11) . . . . ?
C2 B11 B12 B9 60.0(11) . . . . ?
C2 B11 B12 B10 99.3(8) . . . . ?
B3 C1 C2 B6 149.2(7) . . . . ?
B3 C1 C2 B7 40.1(8) . . . . ?
B3 C1 C2 B11 109.6(8) . . . . ?
B3 C1 B4 B5 -143.7(7) . . . . ?
B3 C1 B4 B8 -41.1(7) . . . . ?
B3 C1 B4 B9 -102.6(7) . . . . ?
B3 C1 B5 B4 36.1(7) . . . . ?
B3 C1 B5 B6 -107.7(8) . . . . ?
B3 C1 B5 B9 -4.7(9) . . . . ?
B3 C1 B5 B10 -65.8(9) . . . . ?
B3 C1 B6 C2 -30.4(7) . . . . ?
B3 C1 B6 B5 107.1(8) . . . . ?
B3 C1 B6 B10 66.0(9) . . . . ?
B3 C1 B6 B11 3.6(10) . . . . ?
B3 C1 C4 S1 65.6(8) . . . . ?
B3 C1 C4 N1 -112.8(7) . . . . ?
B3 C2 B6 C1 30.2(7) . . . . ?
B3 C2 B6 B5 -5.9(9) . . . . ?
B3 C2 B6 B10 -67.6(9) . . . . ?
B3 C2 B6 B11 -108.8(9) . . . . ?
B3 C2 B7 B8 41.5(8) . . . . ?
B3 C2 B7 B11 144.9(9) . . . . ?
B3 C2 B7 B12 103.4(8) . . . . ?
B3 C2 B11 B6 107.6(8) . . . . ?
B3 C2 B11 B7 -35.2(8) . . . . ?
B3 C2 B11 B10 66.3(10) . . . . ?
B3 C2 B11 B12 5.9(11) . . . . ?
B3 B4 B5 C1 -32.2(6) . . . . ?
B3 B4 B5 B6 0.4(9) . . . . ?
B3 B4 B5 B9 100.3(8) . . . . ?
B3 B4 B5 B10 64.9(9) . . . . ?
B3 B4 B8 B7 -38.3(8) . . . . ?
B3 B4 B8 B9 -137.9(8) . . . . ?
B3 B4 B8 B12 -101.8(9) . . . . ?
B3 B4 B9 B5 -101.3(7) . . . . ?
B3 B4 B9 B8 37.7(7) . . . . ?
B3 B4 B9 B10 -64.8(9) . . . . ?
B3 B4 B9 B12 -0.1(9) . . . . ?
B3 B7 B8 B4 38.5(8) . . . . ?
B3 B7 B8 B9 102.3(8) . . . . ?
B3 B7 B8 B12 138.6(8) . . . . ?
B3 B7 B11 C2 31.3(8) . . . . ?
B3 B7 B11 B6 -2.5(12) . . . . ?
B3 B7 B11 B10 -66.2(10) . . . . ?
B3 B7 B11 B12 -101.1(9) . . . . ?
B3 B7 B12 B8 -37.2(7) . . . . ?
B3 B7 B12 B9 0.1(11) . . . . ?
B3 B7 B12 B10 64.5(10) . . . . ?
B3 B7 B12 B11 101.2(8) . . . . ?
B3 B8 B9 B4 -38.2(7) . . . . ?
B3 B8 B9 B5 -1.2(10) . . . . ?
B3 B8 B9 B10 63.6(9) . . . . ?
B3 B8 B9 B12 100.6(8) . . . . ?
B3 B8 B12 B7 37.3(7) . . . . ?
B3 B8 B12 B9 -101.2(8) . . . . ?
B3 B8 B12 B10 -64.5(11) . . . . ?
B3 B8 B12 B11 0.5(11) . . . . ?
B4 C1 C2 B3 -41.0(7) . . . . ?
B4 C1 C2 B6 108.2(7) . . . . ?
B4 C1 C2 B7 -0.9(11) . . . . ?
B4 C1 C2 B11 68.6(9) . . . . ?
B4 C1 B3 C2 136.9(7) . . . . ?
B4 C1 B3 B7 101.4(8) . . . . ?
B4 C1 B3 B8 40.1(6) . . . . ?
B4 C1 B5 B6 -143.9(7) . . . . ?
B4 C1 B5 B9 -40.8(6) . . . . ?
B4 C1 B5 B10 -101.9(7) . . . . ?
B4 C1 B6 C2 -101.8(7) . . . . ?
B4 C1 B6 B5 35.6(7) . . . . ?
B4 C1 B6 B10 -5.5(9) . . . . ?
B4 C1 B6 B11 -67.9(9) . . . . ?
B4 C1 C4 S1 139.2(6) . . . . ?
B4 C1 C4 N1 -39.3(10) . . . . ?
B4 B3 B7 C2 95.0(8) . . . . ?
B4 B3 B7 B8 -37.2(7) . . . . ?
B4 B3 B7 B11 64.4(9) . . . . ?
B4 B3 B7 B12 -0.1(10) . . . . ?
B4 B3 B8 B7 137.4(8) . . . . ?
B4 B3 B8 B9 38.1(7) . . . . ?
B4 B3 B8 B12 100.2(8) . . . . ?
B4 B5 B6 C1 -32.1(6) . . . . ?
B4 B5 B6 C2 3.0(8) . . . . ?
B4 B5 B6 B10 100.3(8) . . . . ?
B4 B5 B6 B11 61.4(9) . . . . ?
B4 B5 B9 B8 -36.9(7) . . . . ?
B4 B5 B9 B10 -140.0(8) . . . . ?
B4 B5 B9 B12 -102.0(9) . . . . ?
B4 B5 B10 B6 -102.3(8) . . . . ?
B4 B5 B10 B9 35.6(7) . . . . ?
B4 B5 B10 B11 -64.6(9) . . . . ?
B4 B5 B10 B12 -1.2(10) . . . . ?
B4 B8 B9 B5 37.1(7) . . . . ?
B4 B8 B9 B10 101.8(7) . . . . ?
B4 B8 B9 B12 138.8(8) . . . . ?
B4 B8 B12 B7 101.6(8) . . . . ?
B4 B8 B12 B9 -36.9(7) . . . . ?
B4 B8 B12 B10 -0.2(11) . . . . ?
B4 B8 B12 B11 64.8(10) . . . . ?
B4 B9 B10 B5 -36.5(7) . . . . ?
B4 B9 B10 B6 0.6(11) . . . . ?
B4 B9 B10 B11 62.9(9) . . . . ?
B4 B9 B10 B12 101.5(9) . . . . ?
B4 B9 B12 B7 0.0(10) . . . . ?
B4 B9 B12 B8 37.2(7) . . . . ?
B4 B9 B12 B10 -102.4(8) . . . . ?
B4 B9 B12 B11 -62.8(10) . . . . ?
B5 C1 C2 B3 -109.4(8) . . . . ?
B5 C1 C2 B6 39.8(6) . . . . ?
B5 C1 C2 B7 -69.3(10) . . . . ?
B5 C1 C2 B11 0.2(9) . . . . ?
B5 C1 B3 C2 100.8(8) . . . . ?
B5 C1 B3 B4 -36.1(7) . . . . ?
B5 C1 B3 B7 65.3(9) . . . . ?
B5 C1 B3 B8 4.0(9) . . . . ?
B5 C1 B4 B3 143.7(7) . . . . ?
B5 C1 B4 B8 102.7(7) . . . . ?
B5 C1 B4 B9 41.1(6) . . . . ?
B5 C1 B6 C2 -137.5(7) . . . . ?
B5 C1 B6 B10 -41.1(7) . . . . ?
B5 C1 B6 B11 -103.5(8) . . . . ?
B5 C1 C4 S1 -144.6(6) . . . . ?
B5 C1 C4 N1 37.0(9) . . . . ?
B5 B4 B8 B3 101.2(8) . . . . ?
B5 B4 B8 B7 62.9(10) . . . . ?
B5 B4 B8 B9 -36.7(7) . . . . ?
B5 B4 B8 B12 -0.6(10) . . . . ?
B5 B4 B9 B8 139.0(8) . . . . ?
B5 B4 B9 B10 36.6(8) . . . . ?
B5 B4 B9 B12 101.3(8) . . . . ?
B5 B6 B10 B9 -37.6(7) . . . . ?
B5 B6 B10 B11 -136.8(8) . . . . ?
B5 B6 B10 B12 -99.7(8) . . . . ?
B5 B6 B11 C2 -94.1(8) . . . . ?
B5 B6 B11 B7 -60.7(10) . . . . ?
B5 B6 B11 B10 38.5(7) . . . . ?
B5 B6 B11 B12 2.6(11) . . . . ?
B5 B9 B10 B6 37.1(7) . . . . ?
B5 B9 B10 B11 99.4(8) . . . . ?
B5 B9 B10 B12 138.0(9) . . . . ?
B5 B9 B12 B7 64.4(10) . . . . ?
B5 B9 B12 B8 101.6(8) . . . . ?
B5 B9 B12 B10 -38.0(8) . . . . ?
B5 B9 B12 B11 1.5(12) . . . . ?
B5 B10 B11 C2 3.7(10) . . . . ?
B5 B10 B11 B6 -37.7(7) . . . . ?
B5 B10 B11 B7 65.4(9) . . . . ?
B5 B10 B11 B12 101.0(8) . . . . ?
B5 B10 B12 B7 -63.2(10) . . . . ?
B5 B10 B12 B8 0.9(11) . . . . ?
B5 B10 B12 B9 37.4(8) . . . . ?
B5 B10 B12 B11 -99.1(9) . . . . ?
B6 C1 C2 B3 -149.2(7) . . . . ?
B6 C1 C2 B7 -109.1(9) . . . . ?
B6 C1 C2 B11 -39.6(7) . . . . ?
B6 C1 B3 C2 30.4(7) . . . . ?
B6 C1 B3 B4 -106.5(8) . . . . ?
B6 C1 B3 B7 -5.1(10) . . . . ?
B6 C1 B3 B8 -66.4(9) . . . . ?
B6 C1 B4 B3 108.5(8) . . . . ?
B6 C1 B4 B5 -35.2(7) . . . . ?
B6 C1 B4 B8 67.4(9) . . . . ?
B6 C1 B4 B9 5.9(9) . . . . ?
B6 C1 B5 B4 143.9(7) . . . . ?
B6 C1 B5 B9 103.0(7) . . . . ?
B6 C1 B5 B10 41.9(6) . . . . ?
B6 C1 C4 S1 -73.7(8) . . . . ?
B6 C1 C4 N1 107.8(8) . . . . ?
B6 C2 B3 C1 -30.3(7) . . . . ?
B6 C2 B3 B4 6.1(9) . . . . ?
B6 C2 B3 B7 107.6(9) . . . . ?
B6 C2 B3 B8 66.7(8) . . . . ?
B6 C2 B7 B3 -107.8(8) . . . . ?
B6 C2 B7 B8 -66.3(10) . . . . ?
B6 C2 B7 B11 37.1(8) . . . . ?
B6 C2 B7 B12 -4.5(10) . . . . ?
B6 C2 B11 B7 -142.8(8) . . . . ?
B6 C2 B11 B10 -41.3(7) . . . . ?
B6 C2 B11 B12 -101.7(8) . . . . ?
B6 B5 B9 B4 102.1(8) . . . . ?
B6 B5 B9 B8 65.3(9) . . . . ?
B6 B5 B9 B10 -37.9(8) . . . . ?
B6 B5 B9 B12 0.1(10) . . . . ?
B6 B5 B10 B9 137.9(8) . . . . ?
B6 B5 B10 B11 37.8(7) . . . . ?
B6 B5 B10 B12 101.1(9) . . . . ?
B6 B10 B11 C2 41.4(7) . . . . ?
B6 B10 B11 B7 103.1(8) . . . . ?
B6 B10 B11 B12 138.7(8) . . . . ?
B6 B10 B12 B7 -0.7(10) . . . . ?
B6 B10 B12 B8 63.3(10) . . . . ?
B6 B10 B12 B9 99.9(8) . . . . ?
B6 B10 B12 B11 -36.6(7) . . . . ?
B6 B11 B12 B7 -103.3(9) . . . . ?
B6 B11 B12 B8 -66.2(11) . . . . ?
B6 B11 B12 B9 -2.6(12) . . . . ?
B6 B11 B12 B10 36.7(8) . . . . ?
B7 C2 B3 C1 -137.9(8) . . . . ?
B7 C2 B3 B4 -101.5(8) . . . . ?
B7 C2 B3 B8 -40.9(8) . . . . ?
B7 C2 B6 C1 101.9(8) . . . . ?
B7 C2 B6 B5 65.7(9) . . . . ?
B7 C2 B6 B10 4.0(9) . . . . ?
B7 C2 B6 B11 -37.1(8) . . . . ?
B7 C2 B11 B6 142.8(8) . . . . ?
B7 C2 B11 B10 101.5(8) . . . . ?
B7 C2 B11 B12 41.1(8) . . . . ?
B7 B3 B4 C1 -95.3(7) . . . . ?
B7 B3 B4 B5 -63.3(8) . . . . ?
B7 B3 B4 B8 37.5(7) . . . . ?
B7 B3 B4 B9 0.1(9) . . . . ?
B7 B3 B8 B4 -137.4(8) . . . . ?
B7 B3 B8 B9 -99.3(9) . . . . ?
B7 B3 B8 B12 -37.2(8) . . . . ?
B7 B8 B9 B4 -101.9(8) . . . . ?
B7 B8 B9 B5 -64.8(9) . . . . ?
B7 B8 B9 B10 -0.1(9) . . . . ?
B7 B8 B9 B12 36.9(7) . . . . ?
B7 B8 B12 B9 -138.5(8) . . . . ?
B7 B8 B12 B10 -101.8(9) . . . . ?
B7 B8 B12 B11 -36.8(8) . . . . ?
B7 B11 B12 B8 37.1(8) . . . . ?
B7 B11 B12 B9 100.7(9) . . . . ?
B7 B11 B12 B10 140.0(8) . . . . ?
B8 B3 B4 C1 -132.8(8) . . . . ?
B8 B3 B4 B5 -100.8(8) . . . . ?
B8 B3 B4 B9 -37.4(7) . . . . ?
B8 B3 B7 C2 132.2(9) . . . . ?
B8 B3 B7 B11 101.6(10) . . . . ?
B8 B3 B7 B12 37.1(8) . . . . ?
B8 B4 B5 C1 -95.9(7) . . . . ?
B8 B4 B5 B6 -63.4(9) . . . . ?
B8 B4 B5 B9 36.5(7) . . . . ?
B8 B4 B5 B10 1.1(10) . . . . ?
B8 B4 B9 B5 -139.0(8) . . . . ?
B8 B4 B9 B10 -102.5(9) . . . . ?
B8 B4 B9 B12 -37.8(7) . . . . ?
B8 B7 B11 C2 95.1(8) . . . . ?
B8 B7 B11 B6 61.3(10) . . . . ?
B8 B7 B11 B10 -2.4(10) . . . . ?
B8 B7 B11 B12 -37.3(7) . . . . ?
B8 B7 B12 B9 37.3(7) . . . . ?
B8 B7 B12 B10 101.7(8) . . . . ?
B8 B7 B12 B11 138.4(7) . . . . ?
B8 B9 B10 B5 -100.8(8) . . . . ?
B8 B9 B10 B6 -63.6(9) . . . . ?
B8 B9 B10 B11 -1.4(9) . . . . ?
B8 B9 B10 B12 37.3(8) . . . . ?
B8 B9 B12 B7 -37.2(8) . . . . ?
B8 B9 B12 B10 -139.6(8) . . . . ?
B8 B9 B12 B11 -100.0(10) . . . . ?
B9 B4 B5 C1 -132.4(7) . . . . ?
B9 B4 B5 B6 -99.9(8) . . . . ?
B9 B4 B5 B10 -35.4(7) . . . . ?
B9 B4 B8 B3 137.9(8) . . . . ?
B9 B4 B8 B7 99.6(9) . . . . ?
B9 B4 B8 B12 36.1(8) . . . . ?
B9 B5 B6 C1 -95.2(7) . . . . ?
B9 B5 B6 C2 -60.1(8) . . . . ?
B9 B5 B6 B10 37.1(7) . . . . ?
B9 B5 B6 B11 -1.7(10) . . . . ?
B9 B5 B10 B6 -137.9(8) . . . . ?
B9 B5 B10 B11 -100.2(9) . . . . ?
B9 B5 B10 B12 -36.8(8) . . . . ?
B9 B8 B12 B7 138.5(8) . . . . ?
B9 B8 B12 B10 36.7(8) . . . . ?
B9 B8 B12 B11 101.7(9) . . . . ?
B9 B10 B11 C2 -59.4(9) . . . . ?
B9 B10 B11 B6 -100.8(7) . . . . ?
B9 B10 B11 B7 2.3(9) . . . . ?
B9 B10 B11 B12 37.9(7) . . . . ?
B9 B10 B12 B7 -100.6(9) . . . . ?
B9 B10 B12 B8 -36.6(8) . . . . ?
B9 B10 B12 B11 -136.5(8) . . . . ?
B10 B5 B6 C1 -132.4(8) . . . . ?
B10 B5 B6 C2 -97.2(8) . . . . ?
B10 B5 B6 B11 -38.8(8) . . . . ?
B10 B5 B9 B4 140.0(8) . . . . ?
B10 B5 B9 B8 103.1(9) . . . . ?
B10 B5 B9 B12 38.0(8) . . . . ?
B10 B6 B11 C2 -132.6(8) . . . . ?
B10 B6 B11 B7 -99.2(9) . . . . ?
B10 B6 B11 B12 -35.9(8) . . . . ?
B10 B9 B12 B7 102.4(9) . . . . ?
B10 B9 B12 B8 139.6(8) . . . . ?
B10 B9 B12 B11 39.6(9) . . . . ?
B10 B11 B12 B7 -140.0(8) . . . . ?
B10 B11 B12 B8 -102.9(9) . . . . ?
B10 B11 B12 B9 -39.2(8) . . . . ?
B11 C2 B3 C1 -102.6(9) . . . . ?
B11 C2 B3 B4 -66.1(9) . . . . ?
B11 C2 B3 B7 35.4(9) . . . . ?
B11 C2 B3 B8 -5.6(10) . . . . ?
B11 C2 B6 C1 139.0(7) . . . . ?
B11 C2 B6 B5 102.8(7) . . . . ?
B11 C2 B6 B10 41.1(7) . . . . ?
B11 C2 B7 B3 -144.9(9) . . . . ?
B11 C2 B7 B8 -103.4(10) . . . . ?
B11 C2 B7 B12 -41.6(8) . . . . ?
B11 B6 B10 B5 136.8(8) . . . . ?
B11 B6 B10 B9 99.2(9) . . . . ?
B11 B6 B10 B12 37.1(8) . . . . ?
B11 B7 B8 B3 -100.8(8) . . . . ?
B11 B7 B8 B4 -62.2(10) . . . . ?
B11 B7 B8 B9 1.5(10) . . . . ?
B11 B7 B8 B12 37.8(8) . . . . ?
B11 B7 B12 B8 -138.4(7) . . . . ?
B11 B7 B12 B9 -101.2(9) . . . . ?
B11 B7 B12 B10 -36.7(7) . . . . ?
B11 B10 B12 B7 35.9(7) . . . . ?
B11 B10 B12 B8 99.9(9) . . . . ?
B11 B10 B12 B9 136.5(8) . . . . ?
B12 B7 B8 B3 -138.6(8) . . . . ?
B12 B7 B8 B4 -100.0(9) . . . . ?
B12 B7 B8 B9 -36.2(7) . . . . ?
B12 B7 B11 C2 132.4(8) . . . . ?
B12 B7 B11 B6 98.6(9) . . . . ?
B12 B7 B11 B10 35.0(7) . . . . ?
B12 B8 B9 B4 -138.8(8) . . . . ?
B12 B8 B9 B5 -101.7(8) . . . . ?
B12 B8 B9 B10 -37.0(7) . . . . ?
B12 B9 B10 B5 -138.0(9) . . . . ?
B12 B9 B10 B6 -100.9(10) . . . . ?
B12 B9 B10 B11 -38.7(7) . . . . ?
B12 B10 B11 C2 -97.3(9) . . . . ?
B12 B10 B11 B6 -138.7(8) . . . . ?
B12 B10 B11 B7 -35.6(7) . . . . ?
B13 B14 B15 B16 -0.3(10) . . . . ?
B13 B14 B15 B19 99.1(9) . . . . ?
B13 B14 B15 B20 62.6(9) . . . . ?
B13 B14 B15 C9 -35.2(6) . . . . ?
B13 B14 B18 B17 -36.4(8) . . . . ?
B13 B14 B18 B19 -137.9(9) . . . . ?
B13 B14 B18 B22 -99.9(11) . . . . ?
B13 B14 B19 B15 -101.4(8) . . . . ?
B13 B14 B19 B18 37.4(9) . . . . ?
B13 B14 B19 B20 -65.5(10) . . . . ?
B13 B14 B19 B22 -0.8(10) . . . . ?
B13 B14 C9 B15 140.6(8) . . . . ?
B13 B14 C9 B16 103.3(8) . . . . ?
B13 B14 C9 C5 -103.7(9) . . . . ?
B13 B14 C9 C10 38.7(7) . . . . ?
B13 B17 B18 B14 36.6(8) . . . . ?
B13 B17 B18 B19 100.7(9) . . . . ?
B13 B17 B18 B22 138.8(9) . . . . ?
B13 B17 B21 B16 0.1(13) . . . . ?
B13 B17 B21 B20 -62.8(11) . . . . ?
B13 B17 B21 B22 -99.6(11) . . . . ?
B13 B17 B21 C10 33.7(9) . . . . ?
B13 B17 B22 B18 -36.9(9) . . . . ?
B13 B17 B22 B19 1.1(13) . . . . ?
B13 B17 B22 B20 65.4(12) . . . . ?
B13 B17 B22 B21 102.7(10) . . . . ?
B13 B17 C10 B16 -106.7(9) . . . . ?
B13 B17 C10 B21 -142.9(9) . . . . ?
B13 B17 C10 C9 -37.5(8) . . . . ?
B13 B18 B19 B14 -37.3(8) . . . . ?
B13 B18 B19 B15 -0.3(13) . . . . ?
B13 B18 B19 B20 63.5(11) . . . . ?
B13 B18 B19 B22 100.3(11) . . . . ?
B13 B18 B22 B17 36.3(9) . . . . ?
B13 B18 B22 B19 -101.1(10) . . . . ?
B13 B18 B22 B20 -64.6(12) . . . . ?
B13 B18 B22 B21 0.0(14) . . . . ?
B13 C9 C10 B16 144.9(7) . . . . ?
B13 C9 C10 B17 37.5(8) . . . . ?
B13 C9 C10 B21 106.7(10) . . . . ?
B14 B13 B17 B18 -37.7(9) . . . . ?
B14 B13 B17 B21 62.6(12) . . . . ?
B14 B13 B17 B22 -1.6(13) . . . . ?
B14 B13 B17 C10 95.5(8) . . . . ?
B14 B13 B18 B17 138.4(9) . . . . ?
B14 B13 B18 B19 38.0(9) . . . . ?
B14 B13 B18 B22 101.4(10) . . . . ?
B14 B13 C9 B15 -37.4(7) . . . . ?
B14 B13 C9 B16 -105.7(8) . . . . ?
B14 B13 C9 C5 114.3(8) . . . . ?
B14 B13 C9 C10 -138.0(7) . . . . ?
B14 B13 C10 B16 1.7(10) . . . . ?
B14 B13 C10 B17 -103.7(8) . . . . ?
B14 B13 C10 B21 -67.4(11) . . . . ?
B14 B13 C10 C9 36.2(6) . . . . ?
B14 B15 B16 B20 102.2(8) . . . . ?
B14 B15 B16 B21 62.3(9) . . . . ?
B14 B15 B16 C9 -34.6(6) . . . . ?
B14 B15 B16 C10 1.2(9) . . . . ?
B14 B15 B19 B18 -37.5(9) . . . . ?
B14 B15 B19 B20 -140.0(9) . . . . ?
B14 B15 B19 B22 -101.5(9) . . . . ?
B14 B15 B20 B16 -100.6(8) . . . . ?
B14 B15 B20 B19 36.5(8) . . . . ?
B14 B15 B20 B21 -63.0(10) . . . . ?
B14 B15 B20 B22 -0.4(10) . . . . ?
B14 B15 C9 B13 37.1(8) . . . . ?
B14 B15 C9 B16 141.2(8) . . . . ?
B14 B15 C9 C5 -111.6(9) . . . . ?
B14 B15 C9 C10 103.2(8) . . . . ?
B14 B18 B19 B15 37.0(8) . . . . ?
B14 B18 B19 B20 100.9(8) . . . . ?
B14 B18 B19 B22 137.6(9) . . . . ?
B14 B18 B22 B17 99.0(10) . . . . ?
B14 B18 B22 B19 -38.4(9) . . . . ?
B14 B18 B22 B20 -1.8(13) . . . . ?
B14 B18 B22 B21 62.7(13) . . . . ?
B14 B19 B20 B15 -35.9(8) . . . . ?
B14 B19 B20 B16 3.0(12) . . . . ?
B14 B19 B20 B21 64.3(10) . . . . ?
B14 B19 B20 B22 101.5(10) . . . . ?
B14 B19 B22 B17 -0.2(11) . . . . ?
B14 B19 B22 B18 38.4(8) . . . . ?
B14 B19 B22 B20 -101.4(8) . . . . ?
B14 B19 B22 B21 -63.3(10) . . . . ?
B14 C9 C10 B13 -38.8(7) . . . . ?
B14 C9 C10 B16 106.1(8) . . . . ?
B14 C9 C10 B17 -1.2(10) . . . . ?
B14 C9 C10 B21 67.9(11) . . . . ?
B15 B14 B18 B13 101.5(8) . . . . ?
B15 B14 B18 B17 65.1(10) . . . . ?
B15 B14 B18 B19 -36.4(8) . . . . ?
B15 B14 B18 B22 1.6(12) . . . . ?
B15 B14 B19 B18 138.7(9) . . . . ?
B15 B14 B19 B20 35.9(8) . . . . ?
B15 B14 B19 B22 100.6(9) . . . . ?
B15 B14 C9 B13 -140.6(8) . . . . ?
B15 B14 C9 B16 -37.3(8) . . . . ?
B15 B14 C9 C5 115.7(8) . . . . ?
B15 B14 C9 C10 -101.9(7) . . . . ?
B15 B16 B20 B19 -38.2(8) . . . . ?
B15 B16 B20 B21 -136.6(9) . . . . ?
B15 B16 B20 B22 -99.6(8) . . . . ?
B15 B16 B21 B17 -61.6(11) . . . . ?
B15 B16 B21 B20 38.8(7) . . . . ?
B15 B16 B21 B22 1.6(11) . . . . ?
B15 B16 B21 C10 -94.8(8) . . . . ?
B15 B16 C9 B13 104.6(8) . . . . ?
B15 B16 C9 B14 37.2(8) . . . . ?
B15 B16 C9 C5 -116.8(8) . . . . ?
B15 B16 C9 C10 137.6(8) . . . . ?
B15 B16 C10 B13 -1.8(10) . . . . ?
B15 B16 C10 B17 67.1(11) . . . . ?
B15 B16 C10 B21 103.9(8) . . . . ?
B15 B16 C10 C9 -35.8(6) . . . . ?
B15 B19 B20 B16 38.9(8) . . . . ?
B15 B19 B20 B21 100.2(8) . . . . ?
B15 B19 B20 B22 137.4(8) . . . . ?
B15 B19 B22 B17 63.2(11) . . . . ?
B15 B19 B22 B18 101.9(9) . . . . ?
B15 B19 B22 B20 -38.0(7) . . . . ?
B15 B19 B22 B21 0.1(11) . . . . ?
B15 B20 B21 B16 -39.0(8) . . . . ?
B15 B20 B21 B17 62.2(10) . . . . ?
B15 B20 B21 B22 99.1(8) . . . . ?
B15 B20 B21 C10 1.2(12) . . . . ?
B15 B20 B22 B17 -63.5(11) . . . . ?
B15 B20 B22 B18 1.4(11) . . . . ?
B15 B20 B22 B19 37.4(7) . . . . ?
B15 B20 B22 B21 -100.4(8) . . . . ?
B15 C9 C10 B13 -105.5(7) . . . . ?
B15 C9 C10 B16 39.4(7) . . . . ?
B15 C9 C10 B17 -67.9(9) . . . . ?
B15 C9 C10 B21 1.2(11) . . . . ?
B16 B15 B19 B14 102.3(8) . . . . ?
B16 B15 B19 B18 64.8(10) . . . . ?
B16 B15 B19 B20 -37.6(7) . . . . ?
B16 B15 B19 B22 0.9(10) . . . . ?
B16 B15 B20 B19 137.1(9) . . . . ?
B16 B15 B20 B21 37.6(8) . . . . ?
B16 B15 B20 B22 100.2(9) . . . . ?
B16 B15 C9 B13 -104.1(8) . . . . ?
B16 B15 C9 B14 -141.2(8) . . . . ?
B16 B15 C9 C5 107.2(9) . . . . ?
B16 B15 C9 C10 -38.1(7) . . . . ?
B16 B20 B21 B17 101.1(8) . . . . ?
B16 B20 B21 B22 138.1(8) . . . . ?
B16 B20 B21 C10 40.2(8) . . . . ?
B16 B20 B22 B17 0.5(11) . . . . ?
B16 B20 B22 B18 65.4(11) . . . . ?
B16 B20 B22 B19 101.5(8) . . . . ?
B16 B20 B22 B21 -36.4(7) . . . . ?
B16 B21 B22 B17 -101.5(9) . . . . ?
B16 B21 B22 B18 -64.6(12) . . . . ?
B16 B21 B22 B19 -1.1(12) . . . . ?
B16 B21 B22 B20 37.1(8) . . . . ?
B16 B21 C10 B13 106.7(9) . . . . ?
B16 B21 C10 B17 142.4(10) . . . . ?
B16 B21 C10 C9 38.7(8) . . . . ?
B16 C9 C10 B13 -144.9(7) . . . . ?
B16 C9 C10 B17 -107.3(9) . . . . ?
B16 C9 C10 B21 -38.2(9) . . . . ?
B17 B13 B14 B15 -61.3(10) . . . . ?
B17 B13 B14 B18 37.9(9) . . . . ?
B17 B13 B14 B19 1.5(11) . . . . ?
B17 B13 B14 C9 -96.0(9) . . . . ?
B17 B13 B18 B14 -138.4(9) . . . . ?
B17 B13 B18 B19 -100.3(10) . . . . ?
B17 B13 B18 B22 -36.9(9) . . . . ?
B17 B13 C9 B14 103.7(9) . . . . ?
B17 B13 C9 B15 66.3(11) . . . . ?
B17 B13 C9 B16 -1.9(11) . . . . ?
B17 B13 C9 C5 -141.9(8) . . . . ?
B17 B13 C9 C10 -34.3(8) . . . . ?
B17 B13 C10 B16 105.4(9) . . . . ?
B17 B13 C10 B21 36.4(10) . . . . ?
B17 B13 C10 C9 140.0(8) . . . . ?
B17 B18 B19 B14 -99.4(8) . . . . ?
B17 B18 B19 B15 -62.4(10) . . . . ?
B17 B18 B19 B20 1.4(10) . . . . ?
B17 B18 B19 B22 38.2(8) . . . . ?
B17 B18 B22 B19 -137.3(9) . . . . ?
B17 B18 B22 B20 -100.8(9) . . . . ?
B17 B18 B22 B21 -36.3(9) . . . . ?
B17 B21 B22 B18 36.9(10) . . . . ?
B17 B21 B22 B19 100.4(9) . . . . ?
B17 B21 B22 B20 138.6(9) . . . . ?
B17 B21 C10 B13 -35.7(10) . . . . ?
B17 B21 C10 B16 -142.4(10) . . . . ?
B17 B21 C10 C9 -103.7(10) . . . . ?
B18 B13 B14 B15 -99.2(8) . . . . ?
B18 B13 B14 B19 -36.5(8) . . . . ?
B18 B13 B14 C9 -133.9(8) . . . . ?
B18 B13 B17 B21 100.3(10) . . . . ?
B18 B13 B17 B22 36.1(9) . . . . ?
B18 B13 B17 C10 133.2(9) . . . . ?
B18 B13 C9 B14 40.5(8) . . . . ?
B18 B13 C9 B15 3.0(11) . . . . ?
B18 B13 C9 B16 -65.2(11) . . . . ?
B18 B13 C9 C5 154.8(9) . . . . ?
B18 B13 C9 C10 -97.5(9) . . . . ?
B18 B13 C10 B16 64.3(11) . . . . ?
B18 B13 C10 B17 -41.1(9) . . . . ?
B18 B13 C10 B21 -4.7(13) . . . . ?
B18 B13 C10 C9 98.9(9) . . . . ?
B18 B14 B15 B16 -63.6(10) . . . . ?
B18 B14 B15 B19 35.8(8) . . . . ?
B18 B14 B15 B20 -0.7(10) . . . . ?
B18 B14 B15 C9 -98.5(9) . . . . ?
B18 B14 B19 B15 -138.7(9) . . . . ?
B18 B14 B19 B20 -102.8(10) . . . . ?
B18 B14 B19 B22 -38.1(9) . . . . ?
B18 B14 C9 B13 -40.5(8) . . . . ?
B18 B14 C9 B15 100.1(8) . . . . ?
B18 B14 C9 B16 62.8(10) . . . . ?
B18 B14 C9 C5 -144.2(8) . . . . ?
B18 B14 C9 C10 -1.8(10) . . . . ?
B18 B17 B21 B16 64.2(10) . . . . ?
B18 B17 B21 B20 1.2(11) . . . . ?
B18 B17 B21 B22 -35.6(8) . . . . ?
B18 B17 B21 C10 97.8(9) . . . . ?
B18 B17 B22 B19 38.0(8) . . . . ?
B18 B17 B22 B20 102.3(9) . . . . ?
B18 B17 B22 B21 139.6(9) . . . . ?
B18 B17 C10 B13 41.2(9) . . . . ?
B18 B17 C10 B16 -65.6(11) . . . . ?
B18 B17 C10 B21 -101.8(10) . . . . ?
B18 B17 C10 C9 3.7(11) . . . . ?
B18 B19 B20 B15 -100.9(8) . . . . ?
B18 B19 B20 B16 -62.0(11) . . . . ?
B18 B19 B20 B21 -0.7(10) . . . . ?
B18 B19 B20 B22 36.5(7) . . . . ?
B18 B19 B22 B17 -38.6(9) . . . . ?
B18 B19 B22 B20 -139.9(8) . . . . ?
B18 B19 B22 B21 -101.7(9) . . . . ?
B19 B14 B15 B16 -99.4(8) . . . . ?
B19 B14 B15 B20 -36.5(8) . . . . ?
B19 B14 B15 C9 -134.3(8) . . . . ?
B19 B14 B18 B13 137.9(9) . . . . ?
B19 B14 B18 B17 101.5(9) . . . . ?
B19 B14 B18 B22 38.0(8) . . . . ?
B19 B14 C9 B13 -100.9(9) . . . . ?
B19 B14 C9 B15 39.7(8) . . . . ?
B19 B14 C9 B16 2.4(11) . . . . ?
B19 B14 C9 C5 155.3(8) . . . . ?
B19 B14 C9 C10 -62.2(10) . . . . ?
B19 B15 B16 B20 38.3(7) . . . . ?
B19 B15 B16 B21 -1.6(10) . . . . ?
B19 B15 B16 C9 -98.5(7) . . . . ?
B19 B15 B16 C10 -62.7(9) . . . . ?
B19 B15 B20 B16 -137.1(9) . . . . ?
B19 B15 B20 B21 -99.4(9) . . . . ?
B19 B15 B20 B22 -36.9(8) . . . . ?
B19 B15 C9 B13 -3.2(10) . . . . ?
B19 B15 C9 B14 -40.3(7) . . . . ?
B19 B15 C9 B16 100.9(8) . . . . ?
B19 B15 C9 C5 -151.8(7) . . . . ?
B19 B15 C9 C10 62.9(9) . . . . ?
B19 B18 B22 B17 137.3(9) . . . . ?
B19 B18 B22 B20 36.5(8) . . . . ?
B19 B18 B22 B21 101.1(10) . . . . ?
B19 B20 B21 B16 -101.5(8) . . . . ?
B19 B20 B21 B17 -0.4(10) . . . . ?
B19 B20 B21 B22 36.6(7) . . . . ?
B19 B20 B21 C10 -61.3(11) . . . . ?
B19 B20 B22 B17 -101.0(10) . . . . ?
B19 B20 B22 B18 -36.1(9) . . . . ?
B19 B20 B22 B21 -137.8(8) . . . . ?
B20 B15 B16 B21 -39.9(8) . . . . ?
B20 B15 B16 C9 -136.8(8) . . . . ?
B20 B15 B16 C10 -101.0(8) . . . . ?
B20 B15 B19 B14 140.0(9) . . . . ?
B20 B15 B19 B18 102.5(10) . . . . ?
B20 B15 B19 B22 38.5(7) . . . . ?
B20 B15 C9 B13 -66.4(9) . . . . ?
B20 B15 C9 B14 -103.5(8) . . . . ?
B20 B15 C9 B16 37.7(7) . . . . ?
B20 B15 C9 C5 145.0(7) . . . . ?
B20 B15 C9 C10 -0.3(9) . . . . ?
B20 B16 B21 B17 -100.4(10) . . . . ?
B20 B16 B21 B22 -37.2(7) . . . . ?
B20 B16 B21 C10 -133.6(9) . . . . ?
B20 B16 C9 B13 66.8(10) . . . . ?
B20 B16 C9 B14 -0.6(11) . . . . ?
B20 B16 C9 B15 -37.8(7) . . . . ?
B20 B16 C9 C5 -154.6(8) . . . . ?
B20 B16 C9 C10 99.8(9) . . . . ?
B20 B16 C10 B13 -63.8(9) . . . . ?
B20 B16 C10 B17 5.0(12) . . . . ?
B20 B16 C10 B21 41.8(8) . . . . ?
B20 B16 C10 C9 -97.8(7) . . . . ?
B20 B19 B22 B17 101.2(10) . . . . ?
B20 B19 B22 B18 139.9(8) . . . . ?
B20 B19 B22 B21 38.1(8) . . . . ?
B20 B21 B22 B17 -138.6(9) . . . . ?
B20 B21 B22 B18 -101.7(10) . . . . ?
B20 B21 B22 B19 -38.2(8) . . . . ?
B20 B21 C10 B13 66.5(12) . . . . ?
B20 B21 C10 B16 -40.2(8) . . . . ?
B20 B21 C10 B17 102.2(10) . . . . ?
B20 B21 C10 C9 -1.5(12) . . . . ?
B21 B16 B20 B15 136.6(9) . . . . ?
B21 B16 B20 B19 98.4(10) . . . . ?
B21 B16 B20 B22 37.0(8) . . . . ?
B21 B16 C9 B13 2.0(10) . . . . ?
B21 B16 C9 B14 -65.3(10) . . . . ?
B21 B16 C9 B15 -102.5(8) . . . . ?
B21 B16 C9 C5 140.7(8) . . . . ?
B21 B16 C9 C10 35.0(7) . . . . ?
B21 B16 C10 B13 -105.6(9) . . . . ?
B21 B16 C10 B17 -36.8(10) . . . . ?
B21 B16 C10 C9 -139.7(8) . . . . ?
B21 B17 B18 B13 -102.3(9) . . . . ?
B21 B17 B18 B14 -65.7(10) . . . . ?
B21 B17 B18 B19 -1.6(11) . . . . ?
B21 B17 B18 B22 36.4(8) . . . . ?
B21 B17 B22 B18 -139.6(9) . . . . ?
B21 B17 B22 B19 -101.6(10) . . . . ?
B21 B17 B22 B20 -37.3(9) . . . . ?
B21 B17 C10 B13 142.9(9) . . . . ?
B21 B17 C10 B16 36.2(9) . . . . ?
B21 B17 C10 C9 105.4(9) . . . . ?
B21 B20 B22 B17 36.9(9) . . . . ?
B21 B20 B22 B18 101.8(10) . . . . ?
B21 B20 B22 B19 137.8(8) . . . . ?
B22 B17 B18 B13 -138.8(9) . . . . ?
B22 B17 B18 B14 -102.1(9) . . . . ?
B22 B17 B18 B19 -38.1(8) . . . . ?
B22 B17 B21 B16 99.8(9) . . . . ?
B22 B17 B21 B20 36.8(8) . . . . ?
B22 B17 B21 C10 133.4(9) . . . . ?
B22 B17 C10 B13 102.1(11) . . . . ?
B22 B17 C10 B16 -4.6(13) . . . . ?
B22 B17 C10 B21 -40.8(9) . . . . ?
B22 B17 C10 C9 64.6(11) . . . . ?
B22 B18 B19 B14 -137.6(9) . . . . ?
B22 B18 B19 B15 -100.6(8) . . . . ?
B22 B18 B19 B20 -36.8(8) . . . . ?
B22 B19 B20 B15 -137.4(8) . . . . ?
B22 B19 B20 B16 -98.5(9) . . . . ?
B22 B19 B20 B21 -37.2(7) . . . . ?
B22 B20 B21 B16 -138.1(8) . . . . ?
B22 B20 B21 B17 -36.9(8) . . . . ?
B22 B20 B21 C10 -97.9(10) . . . . ?
B22 B21 C10 B13 4.7(13) . . . . ?
B22 B21 C10 B16 -102.0(10) . . . . ?
B22 B21 C10 B17 40.4(9) . . . . ?
B22 B21 C10 C9 -63.3(12) . . . . ?
C17 C18 C19 N1 174.9(7) . . . . ?
C17 C18 C19 C14 -3.6(12) . . . . ?
C17 C16 C15 N2 -177.3(7) . . . . ?
C17 C16 C15 C14 0.2(12) . . . . ?
C17 N3 C6 C11 172.5(9) . . . . ?
C17 N3 C6 S3 -4(2) . . . . ?
C17 N3 C6' C11 -168.7(9) . . . . ?
C17 N3 C6' S3' 22(3) . . . . ?
C4 N1 C19 C18 120.7(8) . . . . ?
C4 N1 C19 C14 -60.8(11) . . . . ?
C4 C1 C2 B3 106.4(8) . . . . ?
C4 C1 C2 B6 -104.4(7) . . . . ?
C4 C1 C2 B7 146.5(8) . . . . ?
C4 C1 C2 B11 -144.0(7) . . . . ?
C4 C1 B3 C2 -107.8(8) . . . . ?
C4 C1 B3 B4 115.3(7) . . . . ?
C4 C1 B3 B7 -143.3(7) . . . . ?
C4 C1 B3 B8 155.4(7) . . . . ?
C4 C1 B4 B3 -104.8(8) . . . . ?
C4 C1 B4 B5 111.5(8) . . . . ?
C4 C1 B4 B8 -145.8(8) . . . . ?
C4 C1 B4 B9 152.6(7) . . . . ?
C4 C1 B5 B4 -113.6(8) . . . . ?
C4 C1 B5 B6 102.6(8) . . . . ?
C4 C1 B5 B9 -154.4(7) . . . . ?
C4 C1 B5 B10 144.5(7) . . . . ?
C4 C1 B6 C2 108.6(7) . . . . ?
C4 C1 B6 B5 -114.0(7) . . . . ?
C4 C1 B6 B10 -155.1(7) . . . . ?
C4 C1 B6 B11 142.5(7) . . . . ?
C5 N2 C15 C14 59.4(11) . . . . ?
C5 N2 C15 C16 -123.0(9) . . . . ?
C5 C9 C10 B13 106.0(8) . . . . ?
C5 C9 C10 B16 -109.1(7) . . . . ?
C5 C9 C10 B17 143.5(8) . . . . ?
C5 C9 C10 B21 -147.3(9) . . . . ?
C19 N1 C4 S1 1.6(11) . . . . ?
C19 N1 C4 C1 179.9(7) . . . . ?
C19 C18 C17 C16 3.2(12) . . . . ?
C19 C18 C17 N3 176.8(7) . . . . ?
C19 C14 C15 N2 176.9(7) . . . . ?
C19 C14 C15 C16 -0.6(12) . . . . ?
C15 N2 C5 S2 -4.1(12) . . . . ?
C15 N2 C5 C9 176.2(7) . . . . ?
C15 C14 C19 N1 -176.1(7) . . . . ?
C15 C14 C19 C18 2.4(12) . . . . ?
C15 C16 C17 C18 -1.5(12) . . . . ?
C15 C16 C17 N3 -174.8(7) . . . . ?
C9 B13 B14 B15 34.7(6) . . . . ?
C9 B13 B14 B18 133.9(8) . . . . ?
C9 B13 B14 B19 97.5(7) . . . . ?
C9 B13 B17 B18 -99.3(9) . . . . ?
C9 B13 B17 B21 1.1(12) . . . . ?
C9 B13 B17 B22 -63.1(12) . . . . ?
C9 B13 B17 C10 33.9(7) . . . . ?
C9 B13 B18 B14 -39.6(7) . . . . ?
C9 B13 B18 B17 98.8(10) . . . . ?
C9 B13 B18 B19 -1.6(13) . . . . ?
C9 B13 B18 B22 61.8(12) . . . . ?
C9 B13 C10 B16 -34.6(7) . . . . ?
C9 B13 C10 B17 -140.0(8) . . . . ?
C9 B13 C10 B21 -103.6(9) . . . . ?
C9 B14 B15 B16 34.9(7) . . . . ?
C9 B14 B15 B19 134.3(8) . . . . ?
C9 B14 B15 B20 97.8(7) . . . . ?
C9 B14 B18 B13 40.3(7) . . . . ?
C9 B14 B18 B17 3.9(11) . . . . ?
C9 B14 B18 B19 -97.6(8) . . . . ?
C9 B14 B18 B22 -59.7(11) . . . . ?
C9 B14 B19 B15 -39.1(7) . . . . ?
C9 B14 B19 B18 99.6(10) . . . . ?
C9 B14 B19 B20 -3.2(11) . . . . ?
C9 B14 B19 B22 61.5(10) . . . . ?
C9 B15 B16 B20 136.8(8) . . . . ?
C9 B15 B16 B21 96.9(8) . . . . ?
C9 B15 B16 C10 35.8(6) . . . . ?
C9 B15 B19 B14 39.6(7) . . . . ?
C9 B15 B19 B18 2.1(11) . . . . ?
C9 B15 B19 B20 -100.4(8) . . . . ?
C9 B15 B19 B22 -61.9(9) . . . . ?
C9 B15 B20 B16 -38.2(7) . . . . ?
C9 B15 B20 B19 98.9(8) . . . . ?
C9 B15 B20 B21 -0.6(10) . . . . ?
C9 B15 B20 B22 62.0(9) . . . . ?
C9 B16 B20 B15 36.7(7) . . . . ?
C9 B16 B20 B19 -1.5(11) . . . . ?
C9 B16 B20 B21 -99.9(9) . . . . ?
C9 B16 B20 B22 -62.9(10) . . . . ?
C9 B16 B21 B17 -1.3(11) . . . . ?
C9 B16 B21 B20 99.1(8) . . . . ?
C9 B16 B21 B22 62.0(10) . . . . ?
C9 B16 B21 C10 -34.5(7) . . . . ?
C9 B16 C10 B13 34.0(7) . . . . ?
C9 B16 C10 B17 102.9(10) . . . . ?
C9 B16 C10 B21 139.7(8) . . . . ?
C10 B13 B14 B15 -0.8(9) . . . . ?
C10 B13 B14 B18 98.5(8) . . . . ?
C10 B13 B14 B19 62.0(8) . . . . ?
C10 B13 B14 C9 -35.5(6) . . . . ?
C10 B13 B17 B18 -133.2(9) . . . . ?
C10 B13 B17 B21 -32.9(9) . . . . ?
C10 B13 B17 B22 -97.1(10) . . . . ?
C10 B13 B18 B14 -98.8(8) . . . . ?
C10 B13 B18 B17 39.6(9) . . . . ?
C10 B13 B18 B19 -60.8(12) . . . . ?
C10 B13 B18 B22 2.6(12) . . . . ?
C10 B13 C9 B14 138.0(7) . . . . ?
C10 B13 C9 B15 100.6(7) . . . . ?
C10 B13 C9 B16 32.4(7) . . . . ?
C10 B13 C9 C5 -107.7(8) . . . . ?
C10 B16 B20 B15 96.5(8) . . . . ?
C10 B16 B20 B19 58.3(10) . . . . ?
C10 B16 B20 B21 -40.1(8) . . . . ?
C10 B16 B20 B22 -3.1(10) . . . . ?
C10 B16 B21 B17 33.2(9) . . . . ?
C10 B16 B21 B20 133.6(9) . . . . ?
C10 B16 B21 B22 96.4(10) . . . . ?
C10 B16 C9 B13 -33.0(8) . . . . ?
C10 B16 C9 B14 -100.3(8) . . . . ?
C10 B16 C9 B15 -137.6(8) . . . . ?
C10 B16 C9 C5 105.6(8) . . . . ?
C10 B17 B18 B13 -41.2(8) . . . . ?
C10 B17 B18 B14 -4.6(11) . . . . ?
C10 B17 B18 B19 59.5(10) . . . . ?
C10 B17 B18 B22 97.6(9) . . . . ?
C10 B17 B21 B16 -33.6(8) . . . . ?
C10 B17 B21 B20 -96.6(9) . . . . ?
C10 B17 B21 B22 -133.4(9) . . . . ?
C10 B17 B22 B18 -99.9(10) . . . . ?
C10 B17 B22 B19 -61.9(12) . . . . ?
C10 B17 B22 B20 2.3(13) . . . . ?
C10 B17 B22 B21 39.7(9) . . . . ?
C10 B21 B22 B17 -39.6(9) . . . . ?
C10 B21 B22 B18 -2.7(13) . . . . ?
C10 B21 B22 B19 60.8(12) . . . . ?
C10 B21 B22 B20 99.0(9) . . . . ?
C11 C12 B23 B24 36.8(8) . . . . ?
C11 C12 B23 B27 137.6(10) . . . . ?
C11 C12 B23 B28 98.6(12) . . . . ?
C11 C12 B26 B25 -36.4(10) . . . . ?
C11 C12 B26 B30 -96.3(13) . . . . ?
C11 C12 B26 B31 -137.1(12) . . . . ?
C11 C12 B27 B23 -39.0(9) . . . . ?
C11 C12 B27 B28 0.8(13) . . . . ?
C11 C12 B27 B31 102.2(11) . . . . ?
C11 C12 B27 B32 63.3(12) . . . . ?
C11 C12 B31 B26 39.2(11) . . . . ?
C11 C12 B31 B27 -102.9(11) . . . . ?
C11 C12 B31 B30 -3.0(14) . . . . ?
C11 C12 B31 B32 -62.9(14) . . . . ?
C11 C12 B23' B24' 34.9(12) . . . . ?
C11 C12 B23' B27' 133.4(12) . . . . ?
C11 C12 B23' B28' 98.0(15) . . . . ?
C11 C12 B26' B25' -38.0(11) . . . . ?
C11 C12 B26' B30' -100.7(18) . . . . ?
C11 C12 B26' B31' -135.3(13) . . . . ?
C11 C12 B27' B23' -39.1(11) . . . . ?
C11 C12 B27' B28' -2.6(12) . . . . ?
C11 C12 B27' B31' 96.7(10) . . . . ?
C11 C12 B27' B32' 61.3(12) . . . . ?
C11 C12 B31' B26' 36.1(13) . . . . ?
C11 C12 B31' B27' -98.1(10) . . . . ?
C11 C12 B31' B30' 0.2(14) . . . . ?
C11 C12 B31' B32' -63.2(14) . . . . ?
C11 B23 B24 B25 34.5(13) . . . . ?
C11 B23 B24 B28 137.9(14) . . . . ?
C11 B23 B24 B29 102.9(13) . . . . ?
C11 B23 B27 C12 36.5(9) . . . . ?
C11 B23 B27 B28 -98.7(13) . . . . ?
C11 B23 B27 B31 2.3(15) . . . . ?
C11 B23 B27 B32 -59.6(14) . . . . ?
C11 B23 B28 B24 -35.5(12) . . . . ?
C11 B23 B28 B27 99.4(16) . . . . ?
C11 B23 B28 B29 -2(2) . . . . ?
C11 B23 B28 B32 60.3(17) . . . . ?
C11 B24 B25 B26 35.5(11) . . . . ?
C11 B24 B25 B29 137.6(13) . . . . ?
C11 B24 B25 B30 98.3(14) . . . . ?
C11 B24 B28 B23 38.9(13) . . . . ?
C11 B24 B28 B27 -0.6(15) . . . . ?
C11 B24 B28 B29 -103.4(14) . . . . ?
C11 B24 B28 B32 -63.2(13) . . . . ?
C11 B24 B29 B25 -39.4(13) . . . . ?
C11 B24 B29 B28 101.9(14) . . . . ?
C11 B24 B29 B30 0.1(15) . . . . ?
C11 B24 B29 B32 60.3(16) . . . . ?
C11 B25 B26 C12 37.5(10) . . . . ?
C11 B25 B26 B30 135.9(16) . . . . ?
C11 B25 B26 B31 99.2(13) . . . . ?
C11 B25 B29 B24 37.5(12) . . . . ?
C11 B25 B29 B28 3(2) . . . . ?
C11 B25 B29 B30 -97.5(17) . . . . ?
C11 B25 B29 B32 -60.8(19) . . . . ?
C11 B25 B30 B26 -37.8(13) . . . . ?
C11 B25 B30 B29 102.0(16) . . . . ?
C11 B25 B30 B31 -1(2) . . . . ?
C11 B25 B30 B32 63.6(19) . . . . ?
C11 B26 B30 B25 36.6(14) . . . . ?
C11 B26 B30 B29 0.0(16) . . . . ?
C11 B26 B30 B31 -101.6(13) . . . . ?
C11 B26 B30 B32 -65.0(16) . . . . ?
C11 B26 B31 C12 -37.4(10) . . . . ?
C11 B26 B31 B27 -3.8(17) . . . . ?
C11 B26 B31 B30 95.3(15) . . . . ?
C11 B26 B31 B32 60.2(16) . . . . ?
C11 B23' B24' B25' 34.5(14) . . . . ?
C11 B23' B24' B28' 133.8(16) . . . . ?
C11 B23' B24' B29' 98.7(19) . . . . ?
C11 B23' B27' C12 39.2(11) . . . . ?
C11 B23' B27' B28' -101.4(17) . . . . ?
C11 B23' B27' B31' -0.6(19) . . . . ?
C11 B23' B27' B32' -65.5(17) . . . . ?
C11 B23' B28' B24' -41.2(15) . . . . ?
C11 B23' B28' B27' 95.7(14) . . . . ?
C11 B23' B28' B29' -5.3(17) . . . . ?
C11 B23' B28' B32' 59.5(17) . . . . ?
C11 B24' B25' B26' 29.1(14) . . . . ?
C11 B24' B25' B29' 133.8(15) . . . . ?
C11 B24' B25' B30' 95.5(17) . . . . ?
C11 B24' B28' B23' 38.0(13) . . . . ?
C11 B24' B28' B27' 0.2(19) . . . . ?
C11 B24' B28' B29' -102.1(18) . . . . ?
C11 B24' B28' B32' -63.0(17) . . . . ?
C11 B24' B29' B25' -41.4(15) . . . . ?
C11 B24' B29' B28' 95.1(16) . . . . ?
C11 B24' B29' B30' -6(2) . . . . ?
C11 B24' B29' B32' 56(2) . . . . ?
C11 B25' B26' C12 38.0(10) . . . . ?
C11 B25' B26' B30' 139.6(16) . . . . ?
C11 B25' B26' B31' 100.8(13) . . . . ?
C11 B25' B29' B24' 45.8(16) . . . . ?
C11 B25' B29' B28' 7.3(18) . . . . ?
C11 B25' B29' B30' -94.2(16) . . . . ?
C11 B25' B29' B32' -55.0(19) . . . . ?
C11 B25' B30' B26' -32.8(14) . . . . ?
C11 B25' B30' B29' 109(2) . . . . ?
C11 B25' B30' B31' 6(2) . . . . ?
C11 B25' B30' B32' 69.7(19) . . . . ?
C11 B26' B30' B25' 36.4(15) . . . . ?
C11 B26' B30' B29' 3.6(17) . . . . ?
C11 B26' B30' B31' -98.9(13) . . . . ?
C11 B26' B30' B32' -60.2(15) . . . . ?
C11 B26' B31' C12 -39.7(10) . . . . ?
C11 B26' B31' B27' 0.7(17) . . . . ?
C11 B26' B31' B30' 101.7(18) . . . . ?
C11 B26' B31' B32' 64.1(15) . . . . ?
C12 C11 C6 N3 40.1(19) . . . . ?
C12 C11 C6 S3 -144.0(11) . . . . ?
C12 C11 B23 B24 -135.7(11) . . . . ?
C12 C11 B23 B27 -36.9(10) . . . . ?
C12 C11 B23 B28 -98.8(16) . . . . ?
C12 C11 B24 B23 39.7(12) . . . . ?
C12 C11 B24 B25 -104.1(12) . . . . ?
C12 C11 B24 B28 1.1(14) . . . . ?
C12 C11 B24 B29 -64.3(13) . . . . ?
C12 C11 B25 B24 99.2(11) . . . . ?
C12 C11 B25 B26 -39.8(11) . . . . ?
C12 C11 B25 B29 61.0(17) . . . . ?
C12 C11 B25 B30 -1.1(19) . . . . ?
C12 C11 B26 B25 136.4(13) . . . . ?
C12 C11 B26 B30 99.2(12) . . . . ?
C12 C11 B26 B31 37.7(10) . . . . ?
C12 C11 C6' N3 -36(2) . . . . ?
C12 C11 C6' S3' 133.2(13) . . . . ?
C12 C11 B23' B24' -142.0(14) . . . . ?
C12 C11 B23' B27' -39.6(11) . . . . ?
C12 C11 B23' B28' -101.7(11) . . . . ?
C12 C11 B24' B23' 38.0(13) . . . . ?
C12 C11 B24' B25' -104.0(12) . . . . ?
C12 C11 B24' B28' -2.0(19) . . . . ?
C12 C11 B24' B29' -62.8(17) . . . . ?
C12 C11 B25' B24' 103.8(14) . . . . ?
C12 C11 B25' B26' -42.3(13) . . . . ?
C12 C11 B25' B29' 58.2(19) . . . . ?
C12 C11 B25' B30' -7(2) . . . . ?
C12 C11 B26' B25' 137.8(13) . . . . ?
C12 C11 B26' B30' 102.0(11) . . . . ?
C12 C11 B26' B31' 39.5(10) . . . . ?
C12 B23 B24 C11 -37.5(8) . . . . ?
C12 B23 B24 B25 -2.9(17) . . . . ?
C12 B23 B24 B28 100.5(15) . . . . ?
C12 B23 B24 B29 65.4(14) . . . . ?
C12 B23 B27 B28 -135.2(13) . . . . ?
C12 B23 B27 B31 -34.2(10) . . . . ?
C12 B23 B27 B32 -96.1(12) . . . . ?
C12 B23 B28 B24 -96.0(13) . . . . ?
C12 B23 B28 B27 38.9(12) . . . . ?
C12 B23 B28 B29 -62.6(16) . . . . ?
C12 B23 B28 B32 -0.2(16) . . . . ?
C12 B26 B30 B25 97.4(15) . . . . ?
C12 B26 B30 B29 60.8(16) . . . . ?
C12 B26 B30 B31 -40.7(11) . . . . ?
C12 B26 B30 B32 -4.2(18) . . . . ?
C12 B26 B31 B27 33.6(11) . . . . ?
C12 B26 B31 B30 132.8(14) . . . . ?
C12 B26 B31 B32 97.6(12) . . . . ?
C12 B27 B28 B23 -39.2(11) . . . . ?
C12 B27 B28 B24 -0.2(14) . . . . ?
C12 B27 B28 B29 61.6(9) . . . . ?
C12 B27 B28 B32 96.9(12) . . . . ?
C12 B27 B31 B26 -33.6(12) . . . . ?
C12 B27 B31 B30 -98.6(10) . . . . ?
C12 B27 B31 B32 -134.5(14) . . . . ?
C12 B27 B32 B28 -101.1(12) . . . . ?
C12 B27 B32 B29 -65.2(16) . . . . ?
C12 B27 B32 B30 0.0(18) . . . . ?
C12 B27 B32 B31 38.8(11) . . . . ?
C12 B31 B32 B27 -39.4(12) . . . . ?
C12 B31 B32 B28 -3.4(18) . . . . ?
C12 B31 B32 B29 61.2(18) . . . . ?
C12 B31 B32 B30 98.8(13) . . . . ?
C12 B23' B24' C11 -33.6(12) . . . . ?
C12 B23' B24' B25' 1(2) . . . . ?
C12 B23' B24' B28' 100.3(14) . . . . ?
C12 B23' B24' B29' 65(2) . . . . ?
C12 B23' B27' B28' -140.6(14) . . . . ?
C12 B23' B27' B31' -39.8(11) . . . . ?
C12 B23' B27' B32' -104.7(12) . . . . ?
C12 B23' B28' B24' -102.1(17) . . . . ?
C12 B23' B28' B27' 34.8(11) . . . . ?
C12 B23' B28' B29' -66.1(15) . . . . ?
C12 B23' B28' B32' -1.4(19) . . . . ?
C12 B26' B30' B25' 100.6(19) . . . . ?
C12 B26' B30' B29' 67.7(18) . . . . ?
C12 B26' B30' B31' -34.8(13) . . . . ?
C12 B26' B30' B32' 4(2) . . . . ?
C12 B26' B31' B27' 40.4(11) . . . . ?
C12 B26' B31' B30' 141.4(16) . . . . ?
C12 B26' B31' B32' 103.8(12) . . . . ?
C12 B27' B28' B23' -36.9(13) . . . . ?
C12 B27' B28' B24' 1.5(18) . . . . ?
C12 B27' B28' B29' 64.7(9) . . . . ?
C12 B27' B28' B32' 102.7(13) . . . . ?
C12 B27' B31' B26' -40.3(11) . . . . ?
C12 B27' B31' B30' -104.9(10) . . . . ?
C12 B27' B31' B32' -141.9(14) . . . . ?
C12 B27' B32' B28' -102.8(12) . . . . ?
C12 B27' B32' B29' -65.9(17) . . . . ?
C12 B27' B32' B30' -2.2(15) . . . . ?
C12 B27' B32' B31' 35.2(11) . . . . ?
C12 B31' B32' B27' -34.9(12) . . . . ?
C12 B31' B32' B28' 2.9(19) . . . . ?
C12 B31' B32' B29' 65.3(17) . . . . ?
C12 B31' B32' B30' 102.9(13) . . . . ?
C6 C11 C12 B23 99.1(14) . . . . ?
C6 C11 C12 B26 -115.6(14) . . . . ?
C6 C11 C12 B27 138.1(12) . . . . ?
C6 C11 C12 B31 -155.0(12) . . . . ?
C6 C11 B23 C12 -115.2(11) . . . . ?
C6 C11 B23 B24 109.1(12) . . . . ?
C6 C11 B23 B27 -152.1(12) . . . . ?
C6 C11 B23 B28 146.0(14) . . . . ?
C6 C11 B24 B23 -102.1(14) . . . . ?
C6 C11 B24 B25 114.1(14) . . . . ?
C6 C11 B24 B28 -140.8(13) . . . . ?
C6 C11 B24 B29 153.9(12) . . . . ?
C6 C11 B25 B24 -103.4(15) . . . . ?
C6 C11 B25 B26 117.7(14) . . . . ?
C6 C11 B25 B29 -141.6(15) . . . . ?
C6 C11 B25 B30 156.3(15) . . . . ?
C6 C11 B26 C12 109.8(12) . . . . ?
C6 C11 B26 B25 -113.9(15) . . . . ?
C6 C11 B26 B30 -151.1(13) . . . . ?
C6 C11 B26 B31 147.4(13) . . . . ?
B23 C11 C12 B26 145.4(12) . . . . ?
B23 C11 C12 B27 39.1(10) . . . . ?
B23 C11 C12 B31 105.9(11) . . . . ?
B23 C11 C6 N3 108.1(16) . . . . ?
B23 C11 C6 S3 -75.9(17) . . . . ?
B23 C11 B24 B25 -143.8(16) . . . . ?
B23 C11 B24 B28 -38.6(13) . . . . ?
B23 C11 B24 B29 -104.0(14) . . . . ?
B23 C11 B25 B24 33.9(15) . . . . ?
B23 C11 B25 B26 -105.1(14) . . . . ?
B23 C11 B25 B29 -4(2) . . . . ?
B23 C11 B25 B30 -66(2) . . . . ?
B23 C11 B26 C12 -32.2(11) . . . . ?
B23 C11 B26 B25 104.2(13) . . . . ?
B23 C11 B26 B30 67.0(14) . . . . ?
B23 C11 B26 B31 5.5(16) . . . . ?
B23 C12 B26 C11 33.0(11) . . . . ?
B23 C12 B26 B25 -3.4(16) . . . . ?
B23 C12 B26 B30 -63.4(15) . . . . ?
B23 C12 B26 B31 -104.1(13) . . . . ?
B23 C12 B27 B28 39.9(11) . . . . ?
B23 C12 B27 B31 141.2(13) . . . . ?
B23 C12 B27 B32 102.3(14) . . . . ?
B23 C12 B31 B26 105.5(13) . . . . ?
B23 C12 B31 B27 -36.7(13) . . . . ?
B23 C12 B31 B30 63.3(15) . . . . ?
B23 C12 B31 B32 3.4(17) . . . . ?
B23 B24 B25 C11 -34.5(12) . . . . ?
B23 B24 B25 B26 1.0(19) . . . . ?
B23 B24 B25 B29 103.1(14) . . . . ?
B23 B24 B25 B30 63.8(17) . . . . ?
B23 B24 B28 B27 -39.4(13) . . . . ?
B23 B24 B28 B29 -142.3(16) . . . . ?
B23 B24 B28 B32 -102.1(15) . . . . ?
B23 B24 B29 B25 -106.1(15) . . . . ?
B23 B24 B29 B28 35.2(13) . . . . ?
B23 B24 B29 B30 -66.6(15) . . . . ?
B23 B24 B29 B32 -6.4(18) . . . . ?
B23 B27 B28 B24 39.1(12) . . . . ?
B23 B27 B28 B29 100.8(11) . . . . ?
B23 B27 B28 B32 136.1(14) . . . . ?
B23 B27 B31 C12 34.5(11) . . . . ?
B23 B27 B31 B26 0.9(17) . . . . ?
B23 B27 B31 B30 -64.1(11) . . . . ?
B23 B27 B31 B32 -100.1(14) . . . . ?
B23 B27 B32 B28 -39.3(12) . . . . ?
B23 B27 B32 B29 -3.4(18) . . . . ?
B23 B27 B32 B30 61.8(17) . . . . ?
B23 B27 B32 B31 100.6(12) . . . . ?
B23 B28 B29 B24 -33.5(14) . . . . ?
B23 B28 B29 B25 0(2) . . . . ?
B23 B28 B29 B30 63.5(14) . . . . ?
B23 B28 B29 B32 99.4(16) . . . . ?
B23 B28 B32 B27 38.8(12) . . . . ?
B23 B28 B32 B29 -101.5(12) . . . . ?
B23 B28 B32 B30 -63.6(16) . . . . ?
B23 B28 B32 B31 2.3(18) . . . . ?
B24 C11 C12 B23 -40.3(11) . . . . ?
B24 C11 C12 B26 105.1(12) . . . . ?
B24 C11 C12 B27 -1.2(12) . . . . ?
B24 C11 C12 B31 65.6(12) . . . . ?
B24 C11 C6 N3 176.3(13) . . . . ?
B24 C11 C6 S3 -8(2) . . . . ?
B24 C11 B23 C12 135.7(11) . . . . ?
B24 C11 B23 B27 98.8(12) . . . . ?
B24 C11 B23 B28 36.9(12) . . . . ?
B24 C11 B25 B26 -139.0(13) . . . . ?
B24 C11 B25 B29 -38.2(13) . . . . ?
B24 C11 B25 B30 -100.3(18) . . . . ?
B24 C11 B26 C12 -99.1(11) . . . . ?
B24 C11 B26 B25 37.3(13) . . . . ?
B24 C11 B26 B30 0.1(15) . . . . ?
B24 C11 B26 B31 -61.4(15) . . . . ?
B24 B23 B27 C12 95.7(12) . . . . ?
B24 B23 B27 B28 -39.5(12) . . . . ?
B24 B23 B27 B31 61.5(15) . . . . ?
B24 B23 B27 B32 -0.5(16) . . . . ?
B24 B23 B28 B27 134.9(15) . . . . ?
B24 B23 B28 B29 33.4(13) . . . . ?
B24 B23 B28 B32 95.8(14) . . . . ?
B24 B25 B26 C11 -36.1(11) . . . . ?
B24 B25 B26 C12 1.4(17) . . . . ?
B24 B25 B26 B30 99.9(18) . . . . ?
B24 B25 B26 B31 63.1(17) . . . . ?
B24 B25 B29 B28 -34.7(13) . . . . ?
B24 B25 B29 B30 -135.0(15) . . . . ?
B24 B25 B29 B32 -98.4(14) . . . . ?
B24 B25 B30 B26 -99.7(15) . . . . ?
B24 B25 B30 B29 40.1(13) . . . . ?
B24 B25 B30 B31 -62.7(19) . . . . ?
B24 B25 B30 B32 1.6(19) . . . . ?
B24 B28 B29 B25 33.1(13) . . . . ?
B24 B28 B29 B30 97.0(10) . . . . ?
B24 B28 B29 B32 132.9(14) . . . . ?
B24 B28 B32 B27 100.2(11) . . . . ?
B24 B28 B32 B29 -40.1(10) . . . . ?
B24 B28 B32 B30 -2.3(15) . . . . ?
B24 B28 B32 B31 63.7(15) . . . . ?
B24 B29 B30 B25 -37.5(12) . . . . ?
B24 B29 B30 B26 0.0(16) . . . . ?
B24 B29 B30 B31 63.0(9) . . . . ?
B24 B29 B30 B32 100.1(12) . . . . ?
B24 B29 B32 B27 5.9(18) . . . . ?
B24 B29 B32 B28 41.5(12) . . . . ?
B24 B29 B32 B30 -97.1(12) . . . . ?
B24 B29 B32 B31 -59.2(17) . . . . ?
B25 C11 C12 B23 -103.3(13) . . . . ?
B25 C11 C12 B26 42.1(14) . . . . ?
B25 C11 C12 B27 -64.2(14) . . . . ?
B25 C11 C12 B31 2.7(14) . . . . ?
B25 C11 C6 N3 -115.0(17) . . . . ?
B25 C11 C6 S3 61(2) . . . . ?
B25 C11 B23 C12 102.8(12) . . . . ?
B25 C11 B23 B24 -32.9(14) . . . . ?
B25 C11 B23 B27 65.9(16) . . . . ?
B25 C11 B23 B28 4(2) . . . . ?
B25 C11 B24 B23 143.8(16) . . . . ?
B25 C11 B24 B28 105.2(16) . . . . ?
B25 C11 B24 B29 39.8(13) . . . . ?
B25 C11 B26 C12 -136.4(13) . . . . ?
B25 C11 B26 B30 -37.2(14) . . . . ?
B25 C11 B26 B31 -98.7(16) . . . . ?
B25 B24 B28 B23 105.5(15) . . . . ?
B25 B24 B28 B27 66.0(15) . . . . ?
B25 B24 B28 B29 -36.8(14) . . . . ?
B25 B24 B28 B32 3.4(16) . . . . ?
B25 B24 B29 B28 141.3(15) . . . . ?
B25 B24 B29 B30 39.5(14) . . . . ?
B25 B24 B29 B32 99.7(16) . . . . ?
B25 B26 B30 B29 -36.6(14) . . . . ?
B25 B26 B30 B31 -138.1(17) . . . . ?
B25 B26 B30 B32 -101.6(19) . . . . ?
B25 B26 B31 C12 -96.7(14) . . . . ?
B25 B26 B31 B27 -63.1(17) . . . . ?
B25 B26 B31 B30 36.1(15) . . . . ?
B25 B26 B31 B32 0.9(18) . . . . ?
B25 B29 B30 B26 37.5(13) . . . . ?
B25 B29 B30 B31 100.4(11) . . . . ?
B25 B29 B30 B32 137.6(14) . . . . ?
B25 B29 B32 B27 65.1(18) . . . . ?
B25 B29 B32 B28 100.7(13) . . . . ?
B25 B29 B32 B30 -37.9(13) . . . . ?
B25 B29 B32 B31 0.0(19) . . . . ?
B25 B30 B31 C12 2(2) . . . . ?
B25 B30 B31 B26 -38.4(16) . . . . ?
B25 B30 B31 B27 63.9(16) . . . . ?
B25 B30 B31 B32 101(2) . . . . ?
B25 B30 B32 B27 -63.0(19) . . . . ?
B25 B30 B32 B28 0.5(18) . . . . ?
B25 B30 B32 B29 38.0(13) . . . . ?
B25 B30 B32 B31 -101.4(13) . . . . ?
B26 C11 C12 B23 -145.4(12) . . . . ?
B26 C11 C12 B27 -106.3(11) . . . . ?
B26 C11 C12 B31 -39.5(10) . . . . ?
B26 C11 C6 N3 -34(2) . . . . ?
B26 C11 C6 S3 142.2(14) . . . . ?
B26 C11 B23 C12 32.0(11) . . . . ?
B26 C11 B23 B24 -103.7(13) . . . . ?
B26 C11 B23 B27 -4.9(15) . . . . ?
B26 C11 B23 B28 -66.8(17) . . . . ?
B26 C11 B24 B23 103.9(14) . . . . ?
B26 C11 B24 B25 -39.9(14) . . . . ?
B26 C11 B24 B28 65.2(15) . . . . ?
B26 C11 B24 B29 -0.1(15) . . . . ?
B26 C11 B25 B24 139.0(13) . . . . ?
B26 C11 B25 B29 100.7(16) . . . . ?
B26 C11 B25 B30 38.6(15) . . . . ?
B26 C12 B23 C11 -32.9(11) . . . . ?
B26 C12 B23 B24 3.9(15) . . . . ?
B26 C12 B23 B27 104.8(12) . . . . ?
B26 C12 B23 B28 65.7(15) . . . . ?
B26 C12 B27 B23 -105.2(13) . . . . ?
B26 C12 B27 B28 -65.3(14) . . . . ?
B26 C12 B27 B31 36.0(12) . . . . ?
B26 C12 B27 B32 -2.9(16) . . . . ?
B26 C12 B31 B27 -142.2(14) . . . . ?
B26 C12 B31 B30 -42.2(13) . . . . ?
B26 C12 B31 B32 -102.1(16) . . . . ?
B26 B25 B29 B24 99.0(15) . . . . ?
B26 B25 B29 B28 64.3(18) . . . . ?
B26 B25 B29 B30 -36.1(14) . . . . ?
B26 B25 B29 B32 0.6(19) . . . . ?
B26 B25 B30 B29 139.8(15) . . . . ?
B26 B25 B30 B31 37.0(14) . . . . ?
B26 B25 B30 B32 101.3(16) . . . . ?
B26 B30 B31 C12 40.7(12) . . . . ?
B26 B30 B31 B27 102.3(11) . . . . ?
B26 B30 B31 B32 139.5(15) . . . . ?
B26 B30 B32 B27 3(2) . . . . ?
B26 B30 B32 B28 66.2(17) . . . . ?
B26 B30 B32 B29 103.7(14) . . . . ?
B26 B30 B32 B31 -35.7(13) . . . . ?
B26 B31 B32 B27 -101.1(12) . . . . ?
B26 B31 B32 B28 -65.2(16) . . . . ?
B26 B31 B32 B29 -0.6(18) . . . . ?
B26 B31 B32 B30 37.0(13) . . . . ?
B27 C12 B23 C11 -137.6(10) . . . . ?
B27 C12 B23 B24 -100.8(12) . . . . ?
B27 C12 B23 B28 -39.0(11) . . . . ?
B27 C12 B26 C11 100.7(11) . . . . ?
B27 C12 B26 B25 64.4(15) . . . . ?
B27 C12 B26 B30 4.4(17) . . . . ?
B27 C12 B26 B31 -36.3(12) . . . . ?
B27 C12 B31 B26 142.2(14) . . . . ?
B27 C12 B31 B30 100.0(15) . . . . ?
B27 C12 B31 B32 40.0(12) . . . . ?
B27 B23 B24 C11 -98.6(14) . . . . ?
B27 B23 B24 B25 -64.1(16) . . . . ?
B27 B23 B24 B28 39.3(12) . . . . ?
B27 B23 B24 B29 4.3(17) . . . . ?
B27 B23 B28 B24 -134.9(15) . . . . ?
B27 B23 B28 B29 -101.4(16) . . . . ?
B27 B23 B28 B32 -39.1(12) . . . . ?
B27 B28 B29 B24 -97.0(10) . . . . ?
B27 B28 B29 B25 -63.9(13) . . . . ?
B27 B28 B29 B30 0.0(2) . . . . ?
B27 B28 B29 B32 35.9(8) . . . . ?
B27 B28 B32 B29 -140.3(11) . . . . ?
B27 B28 B32 B30 -102.5(14) . . . . ?
B27 B28 B32 B31 -36.5(10) . . . . ?
B27 B31 B32 B28 35.9(11) . . . . ?
B27 B31 B32 B29 100.5(16) . . . . ?
B27 B31 B32 B30 138.1(12) . . . . ?
B28 B23 B24 C11 -137.9(14) . . . . ?
B28 B23 B24 B25 -103.4(16) . . . . ?
B28 B23 B24 B29 -35.0(13) . . . . ?
B28 B23 B27 C12 135.2(13) . . . . ?
B28 B23 B27 B31 101.0(15) . . . . ?
B28 B23 B27 B32 39.0(13) . . . . ?
B28 B24 B25 C11 -101.5(13) . . . . ?
B28 B24 B25 B26 -66.0(16) . . . . ?
B28 B24 B25 B29 36.1(12) . . . . ?
B28 B24 B25 B30 -3.2(18) . . . . ?
B28 B24 B29 B25 -141.3(15) . . . . ?
B28 B24 B29 B30 -101.8(14) . . . . ?
B28 B24 B29 B32 -41.6(14) . . . . ?
B28 B27 B31 C12 98.6(9) . . . . ?
B28 B27 B31 B26 65.0(13) . . . . ?
B28 B27 B31 B30 0.0(4) . . . . ?
B28 B27 B31 B32 -35.9(9) . . . . ?
B28 B27 B32 B29 35.9(10) . . . . ?
B28 B27 B32 B30 101.1(14) . . . . ?
B28 B27 B32 B31 139.9(11) . . . . ?
B28 B29 B30 B25 -100.4(11) . . . . ?
B28 B29 B30 B26 -63.0(12) . . . . ?
B28 B29 B30 B31 0.0(5) . . . . ?
B28 B29 B30 B32 37.1(9) . . . . ?
B28 B29 B32 B27 -35.5(10) . . . . ?
B28 B29 B32 B30 -138.6(10) . . . . ?
B28 B29 B32 B31 -100.7(12) . . . . ?
B29 B24 B25 C11 -137.6(13) . . . . ?
B29 B24 B25 B26 -102.1(16) . . . . ?
B29 B24 B25 B30 -39.3(13) . . . . ?
B29 B24 B28 B23 142.3(16) . . . . ?
B29 B24 B28 B27 102.9(14) . . . . ?
B29 B24 B28 B32 40.2(10) . . . . ?
B29 B25 B26 C11 -100.1(15) . . . . ?
B29 B25 B26 C12 -62.7(16) . . . . ?
B29 B25 B26 B30 35.8(15) . . . . ?
B29 B25 B26 B31 -0.9(19) . . . . ?
B29 B25 B30 B26 -139.8(15) . . . . ?
B29 B25 B30 B31 -102.8(17) . . . . ?
B29 B25 B30 B32 -38.4(13) . . . . ?
B29 B28 B32 B27 140.3(11) . . . . ?
B29 B28 B32 B30 37.8(12) . . . . ?
B29 B28 B32 B31 103.8(16) . . . . ?
B29 B30 B31 C12 -61.6(10) . . . . ?
B29 B30 B31 B26 -102.3(11) . . . . ?
B29 B30 B31 B27 0.0(5) . . . . ?
B29 B30 B31 B32 37.2(9) . . . . ?
B29 B30 B32 B27 -101.0(15) . . . . ?
B29 B30 B32 B28 -37.5(10) . . . . ?
B29 B30 B32 B31 -139.4(11) . . . . ?
B30 B25 B26 C11 -135.9(16) . . . . ?
B30 B25 B26 C12 -98.5(15) . . . . ?
B30 B25 B26 B31 -36.7(15) . . . . ?
B30 B25 B29 B24 135.0(15) . . . . ?
B30 B25 B29 B28 100.4(16) . . . . ?
B30 B25 B29 B32 36.7(14) . . . . ?
B30 B26 B31 C12 -132.8(14) . . . . ?
B30 B26 B31 B27 -99.1(16) . . . . ?
B30 B26 B31 B32 -35.2(15) . . . . ?
B30 B29 B32 B27 103.0(14) . . . . ?
B30 B29 B32 B28 138.6(10) . . . . ?
B30 B29 B32 B31 37.9(12) . . . . ?
B30 B31 B32 B27 -138.1(12) . . . . ?
B30 B31 B32 B28 -102.2(14) . . . . ?
B30 B31 B32 B29 -37.6(12) . . . . ?
B31 C12 B23 C11 -100.6(11) . . . . ?
B31 C12 B23 B24 -63.8(15) . . . . ?
B31 C12 B23 B27 37.0(12) . . . . ?
B31 C12 B23 B28 -2.0(17) . . . . ?
B31 C12 B26 C11 137.1(12) . . . . ?
B31 C12 B26 B25 100.7(15) . . . . ?
B31 C12 B26 B30 40.7(13) . . . . ?
B31 C12 B27 B23 -141.2(13) . . . . ?
B31 C12 B27 B28 -101.3(14) . . . . ?
B31 C12 B27 B32 -38.9(11) . . . . ?
B31 B26 B30 B25 138.1(17) . . . . ?
B31 B26 B30 B29 101.5(17) . . . . ?
B31 B26 B30 B32 36.5(13) . . . . ?
B31 B27 B28 B23 -100.8(11) . . . . ?
B31 B27 B28 B24 -61.7(10) . . . . ?
B31 B27 B28 B29 0.0(2) . . . . ?
B31 B27 B28 B32 35.4(8) . . . . ?
B31 B27 B32 B28 -139.9(11) . . . . ?
B31 B27 B32 B29 -104.0(17) . . . . ?
B31 B27 B32 B30 -38.8(14) . . . . ?
B31 B30 B32 B27 38.4(11) . . . . ?
B31 B30 B32 B28 101.9(12) . . . . ?
B31 B30 B32 B29 139.4(11) . . . . ?
B32 B27 B28 B23 -136.1(14) . . . . ?
B32 B27 B28 B24 -97.1(13) . . . . ?
B32 B27 B28 B29 -35.4(8) . . . . ?
B32 B27 B31 C12 134.5(15) . . . . ?
B32 B27 B31 B26 101.0(16) . . . . ?
B32 B27 B31 B30 35.9(9) . . . . ?
B32 B28 B29 B24 -132.9(14) . . . . ?
B32 B28 B29 B25 -99.8(16) . . . . ?
B32 B28 B29 B30 -35.9(8) . . . . ?
B32 B29 B30 B25 -137.6(14) . . . . ?
B32 B29 B30 B26 -100.1(16) . . . . ?
B32 B29 B30 B31 -37.1(9) . . . . ?
B32 B30 B31 C12 -98.8(12) . . . . ?
B32 B30 B31 B26 -139.5(15) . . . . ?
B32 B30 B31 B27 -37.2(9) . . . . ?
C6' C11 C12 B23' 113.5(17) . . . . ?
C6' C11 C12 B26' -107.1(17) . . . . ?
C6' C11 C12 B27' 153.5(14) . . . . ?
C6' C11 C12 B31' -145.6(15) . . . . ?
C6' C11 B23' C12 -118.9(12) . . . . ?
C6' C11 B23' B24' 99.1(17) . . . . ?
C6' C11 B23' B27' -158.5(13) . . . . ?
C6' C11 B23' B28' 139.4(13) . . . . ?
C6' C11 B24' B23' -117.1(14) . . . . ?
C6' C11 B24' B25' 100.9(16) . . . . ?
C6' C11 B24' B28' -157.1(16) . . . . ?
C6' C11 B24' B29' 142.1(16) . . . . ?
C6' C11 B25' B24' -101.9(18) . . . . ?
C6' C11 B25' B26' 112.1(14) . . . . ?
C6' C11 B25' B29' -147.5(15) . . . . ?
C6' C11 B25' B30' 147.7(17) . . . . ?
C6' C11 B26' C12 120.1(11) . . . . ?
C6' C11 B26' B25' -102.1(15) . . . . ?
C6' C11 B26' B30' -138.0(13) . . . . ?
C6' C11 B26' B31' 159.5(13) . . . . ?
B23' C11 C12 B26' 139.5(13) . . . . ?
B23' C11 C12 B27' 40.1(10) . . . . ?
B23' C11 C12 B31' 100.9(12) . . . . ?
B23' C11 C6' N3 45(2) . . . . ?
B23' C11 C6' S3' -145.6(17) . . . . ?
B23' C11 B24' B25' -142.0(17) . . . . ?
B23' C11 B24' B28' -40.0(14) . . . . ?
B23' C11 B24' B29' -100.8(18) . . . . ?
B23' C11 B25' B24' 34.7(16) . . . . ?
B23' C11 B25' B26' -111.4(13) . . . . ?
B23' C11 B25' B29' -10.9(18) . . . . ?
B23' C11 B25' B30' -76(2) . . . . ?
B23' C11 B26' C12 -40.6(14) . . . . ?
B23' C11 B26' B25' 97.2(17) . . . . ?
B23' C11 B26' B30' 61.3(18) . . . . ?
B23' C11 B26' B31' -1(2) . . . . ?
B23' C12 B26' C11 34.2(10) . . . . ?
B23' C12 B26' B25' -3.8(15) . . . . ?
B23' C12 B26' B30' -66.5(17) . . . . ?
B23' C12 B26' B31' -101.1(12) . . . . ?
B23' C12 B27' B28' 36.6(13) . . . . ?
B23' C12 B27' B31' 135.8(14) . . . . ?
B23' C12 B27' B32' 100.4(15) . . . . ?
B23' C12 B31' B26' 95.7(15) . . . . ?
B23' C12 B31' B27' -38.6(11) . . . . ?
B23' C12 B31' B30' 59.7(15) . . . . ?
B23' C12 B31' B32' -3.7(16) . . . . ?
B23' B24' B25' C11 -32.5(13) . . . . ?
B23' B24' B25' B26' -3(2) . . . . ?
B23' B24' B25' B29' 101(2) . . . . ?
B23' B24' B25' B30' 63(2) . . . . ?
B23' B24' B28' B27' -37.8(14) . . . . ?
B23' B24' B28' B29' -140.1(18) . . . . ?
B23' B24' B28' B32' -101.0(15) . . . . ?
B23' B24' B29' B25' -101(2) . . . . ?
B23' B24' B29' B28' 35.9(16) . . . . ?
B23' B24' B29' B30' -65(2) . . . . ?
B23' B24' B29' B32' -3(2) . . . . ?
B23' B27' B28' B24' 38.3(15) . . . . ?
B23' B27' B28' B29' 101.5(12) . . . . ?
B23' B27' B28' B32' 139.6(16) . . . . ?
B23' B27' B31' C12 40.3(13) . . . . ?
B23' B27' B31' B26' 0.0(18) . . . . ?
B23' B27' B31' B30' -64.6(14) . . . . ?
B23' B27' B31' B32' -101.6(16) . . . . ?
B23' B27' B32' B28' -36.7(15) . . . . ?
B23' B27' B32' B29' 0.2(19) . . . . ?
B23' B27' B32' B30' 63.9(16) . . . . ?
B23' B27' B32' B31' 101.3(14) . . . . ?
B23' B28' B29' B24' -36.1(16) . . . . ?
B23' B28' B29' B25' -1.1(17) . . . . ?
B23' B28' B29' B30' 62.8(11) . . . . ?
B23' B28' B29' B32' 100.5(14) . . . . ?
B23' B28' B32' B27' 35.8(13) . . . . ?
B23' B28' B32' B29' -102.4(15) . . . . ?
B23' B28' B32' B30' -63.9(17) . . . . ?
B23' B28' B32' B31' -1(2) . . . . ?
B24' C11 C12 B23' -37.2(14) . . . . ?
B24' C11 C12 B26' 102.3(15) . . . . ?
B24' C11 C12 B27' 2.8(14) . . . . ?
B24' C11 C12 B31' 63.7(14) . . . . ?
B24' C11 C6' N3 115.5(16) . . . . ?
B24' C11 C6' S3' -75(2) . . . . ?
B24' C11 B23' C12 142.0(14) . . . . ?
B24' C11 B23' B27' 102.4(18) . . . . ?
B24' C11 B23' B28' 40.3(15) . . . . ?
B24' C11 B25' B26' -146.1(17) . . . . ?
B24' C11 B25' B29' -45.6(18) . . . . ?
B24' C11 B25' B30' -110(2) . . . . ?
B24' C11 B26' C12 -109.2(12) . . . . ?
B24' C11 B26' B25' 28.6(14) . . . . ?
B24' C11 B26' B30' -7.2(16) . . . . ?
B24' C11 B26' B31' -69.7(16) . . . . ?
B24' B23' B27' C12 102.7(16) . . . . ?
B24' B23' B27' B28' -37.9(16) . . . . ?
B24' B23' B27' B31' 62.9(19) . . . . ?
B24' B23' B27' B32' -2(2) . . . . ?
B24' B23' B28' B27' 136.9(18) . . . . ?
B24' B23' B28' B29' 35.9(16) . . . . ?
B24' B23' B28' B32' 101(2) . . . . ?
B24' B25' B26' C11 -33.2(15) . . . . ?
B24' B25' B26' C12 5(2) . . . . ?
B24' B25' B26' B30' 106(2) . . . . ?
B24' B25' B26' B31' 68(2) . . . . ?
B24' B25' B29' B28' -38.5(16) . . . . ?
B24' B25' B29' B30' -140.0(19) . . . . ?
B24' B25' B29' B32' -100.8(19) . . . . ?
B24' B25' B30' B26' -102(2) . . . . ?
B24' B25' B30' B29' 39.7(19) . . . . ?
B24' B25' B30' B31' -63(2) . . . . ?
B24' B25' B30' B32' 0(2) . . . . ?
B24' B28' B29' B25' 35.0(15) . . . . ?
B24' B28' B29' B30' 99.0(15) . . . . ?
B24' B28' B29' B32' 136.6(18) . . . . ?
B24' B28' B32' B27' 99.5(14) . . . . ?
B24' B28' B32' B29' -38.6(15) . . . . ?
B24' B28' B32' B30' -0.2(17) . . . . ?
B24' B28' B32' B31' 62.9(18) . . . . ?
B24' B29' B30' B25' -32.7(15) . . . . ?
B24' B29' B30' B26' 1.5(19) . . . . ?
B24' B29' B30' B31' 64.2(15) . . . . ?
B24' B29' B30' B32' 102.3(18) . . . . ?
B24' B29' B32' B27' 2(2) . . . . ?
B24' B29' B32' B28' 39.5(17) . . . . ?
B24' B29' B32' B30' -97.4(17) . . . . ?
B24' B29' B32' B31' -60(2) . . . . ?
B25' C11 C12 B23' -96.8(16) . . . . ?
B25' C11 C12 B26' 42.7(16) . . . . ?
B25' C11 C12 B27' -56.8(15) . . . . ?
B25' C11 C12 B31' 4.1(16) . . . . ?
B25' C11 C6' N3 173.1(16) . . . . ?
B25' C11 C6' S3' -18(2) . . . . ?
B25' C11 B23' C12 111.0(11) . . . . ?
B25' C11 B23' B24' -31.0(14) . . . . ?
B25' C11 B23' B27' 71.4(16) . . . . ?
B25' C11 B23' B28' 9.3(16) . . . . ?
B25' C11 B24' B23' 142.0(17) . . . . ?
B25' C11 B24' B28' 102(2) . . . . ?
B25' C11 B24' B29' 41.2(15) . . . . ?
B25' C11 B26' C12 -137.8(13) . . . . ?
B25' C11 B26' B30' -35.9(14) . . . . ?
B25' C11 B26' B31' -98.4(16) . . . . ?
B25' B24' B28' B23' 101(2) . . . . ?
B25' B24' B28' B27' 64(2) . . . . ?
B25' B24' B28' B29' -38.8(17) . . . . ?
B25' B24' B28' B32' 0(2) . . . . ?
B25' B24' B29' B28' 136.5(18) . . . . ?
B25' B24' B29' B30' 35.9(16) . . . . ?
B25' B24' B29' B32' 97.7(19) . . . . ?
B25' B26' B30' B29' -32.9(16) . . . . ?
B25' B26' B30' B31' -135.4(18) . . . . ?
B25' B26' B30' B32' -96.7(18) . . . . ?
B25' B26' B31' C12 -102.8(16) . . . . ?
B25' B26' B31' B27' -62.4(16) . . . . ?
B25' B26' B31' B30' 38.7(13) . . . . ?
B25' B26' B31' B32' 1.0(17) . . . . ?
B25' B29' B30' B26' 34.2(15) . . . . ?
B25' B29' B30' B31' 96.9(14) . . . . ?
B25' B29' B30' B32' 135.0(17) . . . . ?
B25' B29' B32' B27' 58.7(19) . . . . ?
B25' B29' B32' B28' 96.5(15) . . . . ?
B25' B29' B32' B30' -40.4(15) . . . . ?
B25' B29' B32' B31' -3(2) . . . . ?
B25' B30' B31' C12 -4(2) . . . . ?
B25' B30' B31' B26' -39.5(17) . . . . ?
B25' B30' B31' B27' 60.1(16) . . . . ?
B25' B30' B31' B32' 97.8(18) . . . . ?
B25' B30' B32' B27' -64.0(16) . . . . ?
B25' B30' B32' B28' -0.1(17) . . . . ?
B25' B30' B32' B29' 37.7(14) . . . . ?
B25' B30' B32' B31' -100.7(14) . . . . ?
B26' C11 C12 B23' -139.5(13) . . . . ?
B26' C11 C12 B27' -99.4(11) . . . . ?
B26' C11 C12 B31' -38.6(11) . . . . ?
B26' C11 C6' N3 -114.1(17) . . . . ?
B26' C11 C6' S3' 55(2) . . . . ?
B26' C11 B23' C12 40.7(14) . . . . ?
B26' C11 B23' B24' -101.3(17) . . . . ?
B26' C11 B23' B27' 1(2) . . . . ?
B26' C11 B23' B28' -61.0(18) . . . . ?
B26' C11 B24' B23' 109.0(13) . . . . ?
B26' C11 B24' B25' -33.0(15) . . . . ?
B26' C11 B24' B28' 69.0(17) . . . . ?
B26' C11 B24' B29' 8.3(19) . . . . ?
B26' C11 B25' B24' 146.1(17) . . . . ?
B26' C11 B25' B29' 100.5(14) . . . . ?
B26' C11 B25' B30' 35.7(14) . . . . ?
B26' C12 B23' C11 -33.0(10) . . . . ?
B26' C12 B23' B24' 1.9(16) . . . . ?
B26' C12 B23' B27' 100.3(11) . . . . ?
B26' C12 B23' B28' 65.0(15) . . . . ?
B26' C12 B27' B23' -95.9(15) . . . . ?
B26' C12 B27' B28' -59.3(16) . . . . ?
B26' C12 B27' B31' 39.9(12) . . . . ?
B26' C12 B27' B32' 4.5(16) . . . . ?
B26' C12 B31' B27' -134.3(15) . . . . ?
B26' C12 B31' B30' -36.0(14) . . . . ?
B26' C12 B31' B32' -99.4(17) . . . . ?
B26' B25' B29' B24' 105(2) . . . . ?
B26' B25' B29' B28' 66.2(18) . . . . ?
B26' B25' B29' B30' -35.3(15) . . . . ?
B26' B25' B29' B32' 4(2) . . . . ?
B26' B25' B30' B29' 142.0(18) . . . . ?
B26' B25' B30' B31' 38.9(14) . . . . ?
B26' B25' B30' B32' 102.6(14) . . . . ?
B26' B30' B31' C12 35.4(14) . . . . ?
B26' B30' B31' B27' 99.5(13) . . . . ?
B26' B30' B31' B32' 137.2(15) . . . . ?
B26' B30' B32' B27' -1.1(17) . . . . ?
B26' B30' B32' B28' 62.9(17) . . . . ?
B26' B30' B32' B29' 100.7(15) . . . . ?
B26' B30' B32' B31' -37.7(13) . . . . ?
B26' B31' B32' B27' -98.9(12) . . . . ?
B26' B31' B32' B28' -61.1(17) . . . . ?
B26' B31' B32' B29' 1.3(17) . . . . ?
B26' B31' B32' B30' 38.8(12) . . . . ?
B27' C12 B23' C11 -133.4(12) . . . . ?
B27' C12 B23' B24' -98.4(16) . . . . ?
B27' C12 B23' B28' -35.4(12) . . . . ?
B27' C12 B26' C11 95.7(10) . . . . ?
B27' C12 B26' B25' 57.7(15) . . . . ?
B27' C12 B26' B30' -5.0(19) . . . . ?
B27' C12 B26' B31' -39.6(12) . . . . ?
B27' C12 B31' B26' 134.3(15) . . . . ?
B27' C12 B31' B30' 98.3(16) . . . . ?
B27' C12 B31' B32' 34.9(12) . . . . ?
B27' B23' B24' C11 -95.6(15) . . . . ?
B27' B23' B24' B25' -61(2) . . . . ?
B27' B23' B24' B28' 38.2(15) . . . . ?
B27' B23' B24' B29' 3(2) . . . . ?
B27' B23' B28' B24' -136.9(18) . . . . ?
B27' B23' B28' B29' -101.0(14) . . . . ?
B27' B23' B28' B32' -36.2(13) . . . . ?
B27' B28' B29' B24' -99.0(14) . . . . ?
B27' B28' B29' B25' -63.9(11) . . . . ?
B27' B28' B29' B30' 0.0(2) . . . . ?
B27' B28' B29' B32' 37.6(9) . . . . ?
B27' B28' B32' B29' -138.2(12) . . . . ?
B27' B28' B32' B30' -99.7(12) . . . . ?
B27' B28' B32' B31' -36.7(10) . . . . ?
B27' B31' B32' B28' 37.8(11) . . . . ?
B27' B31' B32' B29' 100.2(15) . . . . ?
B27' B31' B32' B30' 137.7(11) . . . . ?
B28' B23' B24' C11 -133.8(16) . . . . ?
B28' B23' B24' B25' -99(2) . . . . ?
B28' B23' B24' B29' -35.2(16) . . . . ?
B28' B23' B27' C12 140.6(14) . . . . ?
B28' B23' B27' B31' 100.8(15) . . . . ?
B28' B23' B27' B32' 35.9(14) . . . . ?
B28' B24' B25' C11 -95.9(15) . . . . ?
B28' B24' B25' B26' -67(2) . . . . ?
B28' B24' B25' B29' 37.8(15) . . . . ?
B28' B24' B25' B30' 0(2) . . . . ?
B28' B24' B29' B25' -136.5(18) . . . . ?
B28' B24' B29' B30' -100.6(17) . . . . ?
B28' B24' B29' B32' -38.8(15) . . . . ?
B28' B27' B31' C12 104.9(10) . . . . ?
B28' B27' B31' B26' 64.5(11) . . . . ?
B28' B27' B31' B30' 0.0(5) . . . . ?
B28' B27' B31' B32' -37.1(9) . . . . ?
B28' B27' B32' B29' 37.0(13) . . . . ?
B28' B27' B32' B30' 100.7(14) . . . . ?
B28' B27' B32' B31' 138.0(13) . . . . ?
B28' B29' B30' B25' -97.0(14) . . . . ?
B28' B29' B30' B26' -62.8(10) . . . . ?
B28' B29' B30' B31' 0.0(5) . . . . ?
B28' B29' B30' B32' 38.0(8) . . . . ?
B28' B29' B32' B27' -37.8(11) . . . . ?
B28' B29' B32' B30' -136.9(10) . . . . ?
B28' B29' B32' B31' -99.7(12) . . . . ?
B29' B24' B25' C11 -133.8(15) . . . . ?
B29' B24' B25' B26' -104.6(16) . . . . ?
B29' B24' B25' B30' -38.2(16) . . . . ?
B29' B24' B28' B23' 140.1(18) . . . . ?
B29' B24' B28' B27' 102.4(16) . . . . ?
B29' B24' B28' B32' 39.2(15) . . . . ?
B29' B25' B26' C11 -103.9(19) . . . . ?
B29' B25' B26' C12 -66.0(18) . . . . ?
B29' B25' B26' B30' 35.6(15) . . . . ?
B29' B25' B26' B31' -3(2) . . . . ?
B29' B25' B30' B26' -142.0(18) . . . . ?
B29' B25' B30' B31' -103.1(18) . . . . ?
B29' B25' B30' B32' -39.4(14) . . . . ?
B29' B28' B32' B27' 138.2(12) . . . . ?
B29' B28' B32' B30' 38.5(10) . . . . ?
B29' B28' B32' B31' 101.5(17) . . . . ?
B29' B30' B31' C12 -64.1(11) . . . . ?
B29' B30' B31' B26' -99.5(13) . . . . ?
B29' B30' B31' B27' 0.0(6) . . . . ?
B29' B30' B31' B32' 37.7(8) . . . . ?
B29' B30' B32' B27' -101.7(14) . . . . ?
B29' B30' B32' B28' -37.8(12) . . . . ?
B29' B30' B32' B31' -138.4(12) . . . . ?
B30' B25' B26' C11 -139.6(16) . . . . ?
B30' B25' B26' C12 -101.6(13) . . . . ?
B30' B25' B26' B31' -38.8(14) . . . . ?
B30' B25' B29' B24' 140.0(19) . . . . ?
B30' B25' B29' B28' 101.5(16) . . . . ?
B30' B25' B29' B32' 39.2(16) . . . . ?
B30' B26' B31' C12 -141.4(16) . . . . ?
B30' B26' B31' B27' -101.1(16) . . . . ?
B30' B26' B31' B32' -37.6(15) . . . . ?
B30' B29' B32' B27' 99.1(12) . . . . ?
B30' B29' B32' B28' 136.9(10) . . . . ?
B30' B29' B32' B31' 37.3(10) . . . . ?
B30' B31' B32' B27' -137.7(11) . . . . ?
B30' B31' B32' B28' -100.0(15) . . . . ?
B30' B31' B32' B29' -37.5(10) . . . . ?
B31' C12 B23' C11 -94.9(10) . . . . ?
B31' C12 B23' B24' -60.0(16) . . . . ?
B31' C12 B23' B27' 38.5(11) . . . . ?
B31' C12 B23' B28' 3.1(17) . . . . ?
B31' C12 B26' C11 135.3(13) . . . . ?
B31' C12 B26' B25' 97.3(14) . . . . ?
B31' C12 B26' B30' 34.6(13) . . . . ?
B31' C12 B27' B23' -135.8(14) . . . . ?
B31' C12 B27' B28' -99.3(13) . . . . ?
B31' C12 B27' B32' -35.4(11) . . . . ?
B31' B26' B30' B25' 135.4(18) . . . . ?
B31' B26' B30' B29' 102.5(17) . . . . ?
B31' B26' B30' B32' 38.7(13) . . . . ?
B31' B27' B28' B23' -101.5(13) . . . . ?
B31' B27' B28' B24' -63.2(15) . . . . ?
B31' B27' B28' B29' 0.0(2) . . . . ?
B31' B27' B28' B32' 38.0(10) . . . . ?
B31' B27' B32' B28' -138.0(13) . . . . ?
B31' B27' B32' B29' -101.1(18) . . . . ?
B31' B27' B32' B30' -37.4(11) . . . . ?
B31' B30' B32' B27' 36.7(9) . . . . ?
B31' B30' B32' B28' 100.7(12) . . . . ?
B31' B30' B32' B29' 138.4(12) . . . . ?
B32' B27' B28' B23' -139.6(16) . . . . ?
B32' B27' B28' B24' -101.2(19) . . . . ?
B32' B27' B28' B29' -38.0(10) . . . . ?
B32' B27' B31' C12 141.9(14) . . . . ?
B32' B27' B31' B26' 101.6(15) . . . . ?
B32' B27' B31' B30' 37.0(9) . . . . ?
B32' B28' B29' B24' -136.6(18) . . . . ?
B32' B28' B29' B25' -101.5(16) . . . . ?
B32' B28' B29' B30' -37.6(9) . . . . ?
B32' B29' B30' B25' -135.0(17) . . . . ?
B32' B29' B30' B26' -100.8(13) . . . . ?
B32' B29' B30' B31' -38.1(8) . . . . ?
B32' B30' B31' C12 -101.8(12) . . . . ?
B32' B30' B31' B26' -137.2(15) . . . . ?
B32' B30' B31' B27' -37.7(8) . . . . ?
